data_4128088
loop_
_publ_author_name
'Diccianni, Justin B.'
'Katigbak, Joseph'
'Hu, Chunhua'
'Diao, Tianning'

_publ_section_title
;
 Mechanistic Characterization of (Xantphos)Ni(I)-Mediated Alkyl Bromide
 Activation: Oxidative Addition, Electron Transfer, or Halogen-Atom
 Abstraction.
;
_journal_issue 4
_journal_name_full 'Journal of the American Chemical Society'
_journal_page_first 1788
_journal_page_last 1796
_journal_paper_doi 10.1021/jacs.8b13499
_journal_volume 141
_journal_year 2019
_chemical_formula_sum 'C67 H108 N2 Ni2 O2 P4'
_chemical_formula_weight 1214.85
_space_group_crystal_system monoclinic
_space_group_IT_number 14
_space_group_name_Hall '-P 2ybc'
_space_group_name_H-M_alt 'P 1 21/c 1'
_symmetry_space_group_name_Hall '-P 2ybc'
_symmetry_space_group_name_H-M 'P 1 21/c 1'
_atom_sites_solution_hydrogens geom
_audit_creation_method SHELXL-2017/1
_cell_angle_alpha 90
_cell_angle_beta 109.287(2)
_cell_angle_gamma 90
_cell_formula_units_Z 8
_cell_length_a 17.191(3)
_cell_length_b 37.515(7)
_cell_length_c 23.841(4)
_cell_measurement_reflns_used 9867
_cell_measurement_temperature 100(2)
_cell_measurement_theta_max 24.90
_cell_measurement_theta_min 2.35
_cell_volume 14513(4)
_computing_cell_refinement 'Bruker SAINT'
_computing_data_collection 'Bruker APEX2'
_computing_data_reduction 'Bruker SAINT'
_computing_molecular_graphics 'Diamond (Brakdenburg & Putz, 2014)'
_computing_structure_refinement 'SHELXL-2017/1 (Sheldrick, 2017)'
_computing_structure_solution 'SHELXT (Sheldrick 2015)'
_diffrn_ambient_temperature 100(2)
_diffrn_measured_fraction_theta_full 1.000
_diffrn_measured_fraction_theta_max 0.999
_diffrn_measurement_device_type 'Bruker APEX-II CCD'
_diffrn_measurement_method '\w scans'
_diffrn_radiation_monochromator graphite
_diffrn_radiation_source 'sealed tube'
_diffrn_radiation_type MoK\a
_diffrn_radiation_wavelength 0.71073
_diffrn_reflns_av_R_equivalents 0.0774
_diffrn_reflns_av_unetI/netI 0.0699
_diffrn_reflns_Laue_measured_fraction_full 1.000
_diffrn_reflns_Laue_measured_fraction_max 0.999
_diffrn_reflns_limit_h_max 21
_diffrn_reflns_limit_h_min -21
_diffrn_reflns_limit_k_max 46
_diffrn_reflns_limit_k_min -46
_diffrn_reflns_limit_l_max 29
_diffrn_reflns_limit_l_min -29
_diffrn_reflns_number 175557
_diffrn_reflns_point_group_measured_fraction_full 1.000
_diffrn_reflns_point_group_measured_fraction_max 0.999
_diffrn_reflns_theta_full 25.242
_diffrn_reflns_theta_max 26.387
_diffrn_reflns_theta_min 1.255
_exptl_absorpt_coefficient_mu 0.646
_exptl_absorpt_correction_T_max 0.7454
_exptl_absorpt_correction_T_min 0.6133
_exptl_absorpt_correction_type multi-scan
_exptl_absorpt_process_details SADABS
_exptl_crystal_colour red
_exptl_crystal_density_diffrn 1.112
_exptl_crystal_description plate
_exptl_crystal_F_000 5248
_exptl_crystal_size_max 0.460
_exptl_crystal_size_mid 0.360
_exptl_crystal_size_min 0.020
_refine_diff_density_max 0.689
_refine_diff_density_min -0.391
_refine_diff_density_rms 0.069
_refine_ls_extinction_method none
_refine_ls_goodness_of_fit_ref 1.019
_refine_ls_hydrogen_treatment constr
_refine_ls_matrix_type full
_refine_ls_number_parameters 1487
_refine_ls_number_reflns 29689
_refine_ls_number_restraints 106
_refine_ls_restrained_S_all 1.026
_refine_ls_R_factor_all 0.0701
_refine_ls_R_factor_gt 0.0479
_refine_ls_shift/su_max 0.003
_refine_ls_shift/su_mean 0.000
_refine_ls_structure_factor_coef Fsqd
_refine_ls_weighting_details 'w=1/[\s^2^(Fo^2^)+(0.0503P)^2^+7.2618P] where P=(Fo^2^+2Fc^2^)/3'
_refine_ls_weighting_scheme calc
_refine_ls_wR_factor_gt 0.1122
_refine_ls_wR_factor_ref 0.1222
_reflns_Friedel_coverage 0.000
_reflns_number_gt 22417
_reflns_number_total 29689
_reflns_threshold_expression 'I > 2\s(I)'
_cod_data_source_file ja8b13499_si_010.cif
_cod_data_source_block 17tnd19h_sq
_cod_original_cell_volume 14512(4)
_cod_database_code 4128088
_shelx_shelxl_version_number 2017/1
_shelx_space_group_comment
;
The symmetry employed for this shelxl refinement is uniquely defined
by the following loop, which should always be used as a source of
symmetry information in preference to the above space-group names.
They are only intended as comments.
;
_shelx_estimated_absorpt_t_min 0.755
_shelx_estimated_absorpt_t_max 0.987

loop_
_space_group_symop_operation_xyz
'x, y, z'
'-x, y+1/2, -z+1/2'
'-x, -y, -z'
'x, -y-1/2, z-1/2'

loop_
_atom_site_label
_atom_site_type_symbol
_atom_site_fract_x
_atom_site_fract_y
_atom_site_fract_z
_atom_site_U_iso_or_equiv
_atom_site_adp_type
_atom_site_occupancy
_atom_site_site_symmetry_order
_atom_site_calc_flag
_atom_site_refinement_flags_posn
_atom_site_refinement_flags_adp
_atom_site_refinement_flags_occupancy
_atom_site_disorder_assembly
_atom_site_disorder_group
Ni1 Ni 0.09707(2) 0.34112(2) 0.43662(2) 0.01837(8) Uani 1 1 d . . . . .
Ni2 Ni 0.24571(2) 0.40269(2) 0.61050(2) 0.01910(8) Uani 1 1 d . . . . .
P1 P 0.02117(4) 0.29659(2) 0.44741(3) 0.01803(14) Uani 1 1 d . . . . .
P2 P 0.12007(4) 0.36066(2) 0.35750(3) 0.01923(14) Uani 1 1 d . . . . .
P3 P 0.17212(4) 0.44751(2) 0.62339(3) 0.02008(15) Uani 1 1 d . . . . .
P4 P 0.36431(4) 0.38214(2) 0.66818(3) 0.02107(15) Uani 1 1 d . . . . .
O1 O 0.11974(10) 0.28134(4) 0.36759(7) 0.0184(4) Uani 1 1 d . . . . .
O2 O 0.25420(11) 0.40645(5) 0.73482(8) 0.0232(4) Uani 1 1 d . . . . .
N1 N 0.15840(13) 0.36202(6) 0.50376(9) 0.0214(5) Uani 1 1 d . . . . .
N2 N 0.19495(13) 0.37684(6) 0.54624(10) 0.0212(5) Uani 1 1 d . . . . .
C1 C 0.06549(15) 0.25348(7) 0.36618(11) 0.0190(5) Uani 1 1 d . . . . .
C2 C 0.01477(16) 0.25645(7) 0.40083(11) 0.0206(5) Uani 1 1 d . . . . .
C3 C 0.06485(16) 0.22440(7) 0.32930(11) 0.0199(5) Uani 1 1 d . . . . .
C4 C 0.01077(17) 0.19666(7) 0.32776(12) 0.0251(6) Uani 1 1 d . . . . .
H4 H 0.009175 0.176462 0.303370 0.030 Uiso 1 1 calc R U . . .
C5 C -0.04104(17) 0.19830(7) 0.36173(12) 0.0279(6) Uani 1 1 d . . . . .
H5 H -0.077883 0.179210 0.360501 0.033 Uiso 1 1 calc R U . . .
C6 C -0.03923(17) 0.22760(7) 0.39732(11) 0.0243(6) Uani 1 1 d . . . . .
H6 H -0.075366 0.228312 0.420049 0.029 Uiso 1 1 calc R U . . .
C7 C 0.11455(15) 0.32800(7) 0.29799(11) 0.0202(5) Uani 1 1 d . . . . .
C8 C 0.11769(15) 0.29160(7) 0.31084(11) 0.0185(5) Uani 1 1 d . . . . .
C9 C 0.11738(15) 0.26466(7) 0.27033(11) 0.0210(6) Uani 1 1 d . . . . .
C10 C 0.11051(16) 0.27473(8) 0.21286(11) 0.0235(6) Uani 1 1 d . . . . .
H10 H 0.109430 0.257100 0.184015 0.028 Uiso 1 1 calc R U . . .
C11 C 0.10522(16) 0.31048(8) 0.19759(12) 0.0260(6) Uani 1 1 d . . . . .
H11 H 0.099347 0.317125 0.157950 0.031 Uiso 1 1 calc R U . . .
C12 C 0.10835(16) 0.33667(7) 0.23915(11) 0.0227(6) Uani 1 1 d . . . . .
H12 H 0.106284 0.361011 0.227774 0.027 Uiso 1 1 calc R U . . .
C13 C 0.12295(16) 0.22625(7) 0.29280(11) 0.0221(6) Uani 1 1 d . . . . .
C14 C 0.21220(17) 0.21915(8) 0.33388(13) 0.0298(7) Uani 1 1 d . . . . .
H14A H 0.249701 0.220505 0.310660 0.045 Uiso 1 1 calc R U . . .
H14B H 0.215508 0.195350 0.351481 0.045 Uiso 1 1 calc R U . . .
H14C H 0.227955 0.237077 0.365537 0.045 Uiso 1 1 calc R U . . .
C15 C 0.10052(17) 0.19908(7) 0.24216(12) 0.0264(6) Uani 1 1 d . . . . .
H15A H 0.044237 0.203556 0.215612 0.040 Uiso 1 1 calc R U . . .
H15B H 0.104006 0.174965 0.258605 0.040 Uiso 1 1 calc R U . . .
H15C H 0.138954 0.201307 0.219791 0.040 Uiso 1 1 calc R U . . .
C16 C 0.06916(16) 0.27568(7) 0.52373(11) 0.0215(6) Uani 1 1 d . . . . .
C17 C 0.03524(17) 0.23960(7) 0.53544(12) 0.0264(6) Uani 1 1 d . . . . .
H17A H -0.023583 0.241962 0.529982 0.040 Uiso 1 1 calc R U . . .
H17B H 0.064872 0.231989 0.576256 0.040 Uiso 1 1 calc R U . . .
H17C H 0.042784 0.221822 0.507561 0.040 Uiso 1 1 calc R U . . .
C18 C 0.06474(17) 0.30255(8) 0.57136(11) 0.0261(6) Uani 1 1 d . . . . .
H18A H 0.082945 0.326020 0.562559 0.039 Uiso 1 1 calc R U . . .
H18B H 0.100626 0.294571 0.610497 0.039 Uiso 1 1 calc R U . . .
H18C H 0.007848 0.304181 0.571368 0.039 Uiso 1 1 calc R U . . .
C19 C 0.16032(16) 0.27023(8) 0.52948(12) 0.0266(6) Uani 1 1 d . . . . .
H19A H 0.164025 0.253640 0.498706 0.040 Uiso 1 1 calc R U . . .
H19B H 0.190312 0.260405 0.568782 0.040 Uiso 1 1 calc R U . . .
H19C H 0.184603 0.293167 0.524608 0.040 Uiso 1 1 calc R U . . .
C20 C -0.08988(15) 0.30952(7) 0.43574(12) 0.0228(6) Uani 1 1 d . . . . .
C21 C -0.13697(17) 0.28915(8) 0.46983(13) 0.0288(6) Uani 1 1 d . . . . .
H21A H -0.194123 0.297566 0.457454 0.043 Uiso 1 1 calc R U . . .
H21B H -0.110804 0.293203 0.512556 0.043 Uiso 1 1 calc R U . . .
H21C H -0.136201 0.263617 0.461344 0.043 Uiso 1 1 calc R U . . .
C22 C -0.08703(17) 0.34903(8) 0.45377(13) 0.0286(6) Uani 1 1 d . . . . .
H22A H -0.058099 0.362799 0.431804 0.043 Uiso 1 1 calc R U . . .
H22B H -0.057837 0.351334 0.496521 0.043 Uiso 1 1 calc R U . . .
H22C H -0.143344 0.358110 0.444447 0.043 Uiso 1 1 calc R U . . .
C23 C -0.13722(17) 0.30689(8) 0.36866(12) 0.0286(6) Uani 1 1 d . . . . .
H23A H -0.104536 0.317839 0.346472 0.043 Uiso 1 1 calc R U . . .
H23B H -0.190016 0.319387 0.359511 0.043 Uiso 1 1 calc R U . . .
H23C H -0.147232 0.281770 0.357280 0.043 Uiso 1 1 calc R U . . .
C24 C 0.23248(17) 0.37467(8) 0.37669(12) 0.0254(6) Uani 1 1 d . . . . .
C25 C 0.28222(17) 0.34323(8) 0.41211(13) 0.0318(7) Uani 1 1 d . . . . .
H25A H 0.271803 0.321930 0.386909 0.048 Uiso 1 1 calc R U . . .
H25B H 0.265493 0.338707 0.446973 0.048 Uiso 1 1 calc R U . . .
H25C H 0.341110 0.348992 0.425040 0.048 Uiso 1 1 calc R U . . .
C26 C 0.26300(18) 0.38187(9) 0.32413(13) 0.0341(7) Uani 1 1 d . . . . .
H26A H 0.254531 0.360566 0.299033 0.051 Uiso 1 1 calc R U . . .
H26B H 0.321821 0.387767 0.339067 0.051 Uiso 1 1 calc R U . . .
H26C H 0.232148 0.401871 0.300721 0.051 Uiso 1 1 calc R U . . .
C27 C 0.24918(19) 0.40768(8) 0.41742(13) 0.0327(7) Uani 1 1 d . . . . .
H27A H 0.221913 0.428505 0.394455 0.049 Uiso 1 1 calc R U . . .
H27B H 0.308677 0.411975 0.433620 0.049 Uiso 1 1 calc R U . . .
H27C H 0.227555 0.403547 0.450101 0.049 Uiso 1 1 calc R U . . .
C28 C 0.04932(18) 0.39889(7) 0.31930(12) 0.0280(6) Uani 1 1 d . . . . .
C29 C 0.0347(2) 0.42034(8) 0.36979(13) 0.0367(8) Uani 1 1 d . . . . .
H29A H -0.005148 0.439401 0.352904 0.055 Uiso 1 1 calc R U . . .
H29B H 0.086842 0.430770 0.394855 0.055 Uiso 1 1 calc R U . . .
H29C H 0.013013 0.404513 0.393824 0.055 Uiso 1 1 calc R U . . .
C30 C 0.0778(2) 0.42538(8) 0.28102(13) 0.0371(7) Uani 1 1 d . . . . .
H30A H 0.085826 0.412771 0.247340 0.056 Uiso 1 1 calc R U . . .
H30B H 0.129917 0.436343 0.305060 0.056 Uiso 1 1 calc R U . . .
H30C H 0.035933 0.443950 0.266211 0.056 Uiso 1 1 calc R U . . .
C31 C -0.03301(18) 0.38224(9) 0.28174(14) 0.0372(7) Uani 1 1 d . . . . .
H31A H -0.074697 0.401001 0.268119 0.056 Uiso 1 1 calc R U . . .
H31B H -0.050823 0.364967 0.305846 0.056 Uiso 1 1 calc R U . . .
H31C H -0.026062 0.370136 0.247278 0.056 Uiso 1 1 calc R U . . .
C32 C 0.17514(16) 0.45909(7) 0.69982(11) 0.0225(6) Uani 1 1 d . . . . .
C33 C 0.21746(16) 0.43729(7) 0.74695(12) 0.0232(6) Uani 1 1 d . . . . .
C34 C 0.22629(18) 0.44423(7) 0.80642(12) 0.0275(6) Uani 1 1 d . . . . .
C35 C 0.18832(18) 0.47460(8) 0.81840(13) 0.0301(7) Uani 1 1 d . . . . .
H35 H 0.192798 0.480136 0.858235 0.036 Uiso 1 1 calc R U . . .
C36 C 0.14401(18) 0.49687(8) 0.77273(13) 0.0303(7) Uani 1 1 d . . . . .
H36 H 0.117602 0.517408 0.781295 0.036 Uiso 1 1 calc R U . . .
C37 C 0.13802(16) 0.48932(8) 0.71450(13) 0.0272(6) Uani 1 1 d . . . . .
H37 H 0.107964 0.505059 0.683760 0.033 Uiso 1 1 calc R U . . .
C38 C 0.39370(17) 0.38979(7) 0.74896(12) 0.0248(6) Uani 1 1 d . . . . .
C39 C 0.33388(17) 0.40080(7) 0.77318(11) 0.0239(6) Uani 1 1 d . . . . .
C40 C 0.34896(19) 0.40653(7) 0.83402(12) 0.0292(7) Uani 1 1 d . . . . .
C41 C 0.4287(2) 0.40154(8) 0.87224(13) 0.0379(8) Uani 1 1 d . . . . .
H41 H 0.441263 0.405295 0.913696 0.046 Uiso 1 1 calc R U . . .
C42 C 0.4902(2) 0.39111(8) 0.85015(14) 0.0399(8) Uani 1 1 d . . . . .
H42 H 0.544866 0.388020 0.876620 0.048 Uiso 1 1 calc R U . . .
C43 C 0.47313(18) 0.38511(8) 0.79008(13) 0.0331(7) Uani 1 1 d . . . . .
H43 H 0.516344 0.377617 0.776215 0.040 Uiso 1 1 calc R U . . .
C44 C 0.2760(2) 0.41755(8) 0.85284(12) 0.0325(7) Uani 1 1 d . . . . .
C45 C 0.2218(2) 0.38424(9) 0.85122(14) 0.0460(9) Uani 1 1 d . . . . .
H45A H 0.203739 0.374030 0.811137 0.069 Uiso 1 1 calc R U . . .
H45B H 0.173505 0.391158 0.861867 0.069 Uiso 1 1 calc R U . . .
H45C H 0.253942 0.366488 0.879641 0.069 Uiso 1 1 calc R U . . .
C46 C 0.3034(2) 0.43335(9) 0.91587(13) 0.0406(8) Uani 1 1 d . . . . .
H46A H 0.335804 0.454989 0.916973 0.061 Uiso 1 1 calc R U . . .
H46B H 0.337140 0.415875 0.944065 0.061 Uiso 1 1 calc R U . . .
H46C H 0.254713 0.439253 0.926761 0.061 Uiso 1 1 calc R U . . .
C47 C 0.05726(16) 0.43838(8) 0.58801(12) 0.0263(6) Uani 1 1 d . . . . .
C48 C 0.04542(18) 0.40193(8) 0.61412(14) 0.0331(7) Uani 1 1 d . . . . .
H48A H -0.011575 0.393930 0.595425 0.050 Uiso 1 1 calc R U . . .
H48B H 0.057235 0.404255 0.657076 0.050 Uiso 1 1 calc R U . . .
H48C H 0.083093 0.384476 0.606423 0.050 Uiso 1 1 calc R U . . .
C49 C 0.03758(17) 0.43462(8) 0.52088(12) 0.0336(7) Uani 1 1 d . . . . .
H49A H -0.019210 0.426196 0.502834 0.050 Uiso 1 1 calc R U . . .
H49B H 0.075543 0.417432 0.512873 0.050 Uiso 1 1 calc R U . . .
H49C H 0.043779 0.457808 0.503918 0.050 Uiso 1 1 calc R U . . .
C50 C -0.00457(17) 0.46447(8) 0.59996(14) 0.0353(7) Uani 1 1 d . . . . .
H50A H 0.003859 0.488358 0.586340 0.053 Uiso 1 1 calc R U . . .
H50B H 0.003933 0.465140 0.642670 0.053 Uiso 1 1 calc R U . . .
H50C H -0.060880 0.456536 0.578482 0.053 Uiso 1 1 calc R U . . .
C51 C 0.20233(17) 0.49027(7) 0.59319(12) 0.0259(6) Uani 1 1 d . . . . .
C52 C 0.22496(19) 0.47941(8) 0.53826(13) 0.0328(7) Uani 1 1 d . . . . .
H52A H 0.175276 0.471491 0.506663 0.049 Uiso 1 1 calc R U . . .
H52B H 0.265172 0.459931 0.548850 0.049 Uiso 1 1 calc R U . . .
H52C H 0.248852 0.499901 0.524307 0.049 Uiso 1 1 calc R U . . .
C53 C 0.1397(2) 0.52049(8) 0.57476(15) 0.0387(8) Uani 1 1 d . . . . .
H53A H 0.163295 0.540376 0.559118 0.058 Uiso 1 1 calc R U . . .
H53B H 0.125670 0.528553 0.609352 0.058 Uiso 1 1 calc R U . . .
H53C H 0.089785 0.511975 0.543982 0.058 Uiso 1 1 calc R U . . .
C54 C 0.28051(18) 0.50381(8) 0.64076(14) 0.0327(7) Uani 1 1 d . . . . .
H54A H 0.319176 0.483997 0.654943 0.049 Uiso 1 1 calc R U . . .
H54B H 0.266203 0.513792 0.674075 0.049 Uiso 1 1 calc R U . . .
H54C H 0.306186 0.522319 0.623719 0.049 Uiso 1 1 calc R U . . .
C55 C 0.36099(16) 0.33143(7) 0.66842(12) 0.0241(6) Uani 1 1 d . . . . .
C56 C 0.27951(17) 0.32230(8) 0.67879(13) 0.0285(6) Uani 1 1 d . . . . .
H56A H 0.233470 0.333127 0.647396 0.043 Uiso 1 1 calc R U . . .
H56B H 0.280814 0.331590 0.717509 0.043 Uiso 1 1 calc R U . . .
H56C H 0.272380 0.296366 0.678073 0.043 Uiso 1 1 calc R U . . .
C57 C 0.43054(18) 0.31250(8) 0.71715(13) 0.0312(7) Uani 1 1 d . . . . .
H57A H 0.423880 0.286635 0.712030 0.047 Uiso 1 1 calc R U . . .
H57B H 0.428121 0.319221 0.756264 0.047 Uiso 1 1 calc R U . . .
H57C H 0.483922 0.319590 0.714208 0.047 Uiso 1 1 calc R U . . .
C58 C 0.35762(18) 0.31721(8) 0.60700(13) 0.0297(6) Uani 1 1 d . . . . .
H58A H 0.316064 0.330505 0.575839 0.045 Uiso 1 1 calc R U . . .
H58B H 0.342995 0.291865 0.604001 0.045 Uiso 1 1 calc R U . . .
H58C H 0.411643 0.320217 0.602114 0.045 Uiso 1 1 calc R U . . .
C59 C 0.45614(17) 0.39783(8) 0.64674(14) 0.0306(7) Uani 1 1 d . . . . .
C60 C 0.48045(19) 0.43500(8) 0.67365(16) 0.0414(8) Uani 1 1 d . . . . .
H60A H 0.520313 0.445657 0.657208 0.062 Uiso 1 1 calc R U . . .
H60B H 0.505283 0.432978 0.716899 0.062 Uiso 1 1 calc R U . . .
H60C H 0.431286 0.450117 0.664030 0.062 Uiso 1 1 calc R U . . .
C61 C 0.53333(18) 0.37434(9) 0.66220(15) 0.0380(8) Uani 1 1 d . . . . .
H61A H 0.518736 0.351005 0.643159 0.057 Uiso 1 1 calc R U . . .
H61B H 0.556033 0.371254 0.705391 0.057 Uiso 1 1 calc R U . . .
H61C H 0.574565 0.385753 0.647948 0.057 Uiso 1 1 calc R U . . .
C62 C 0.42308(18) 0.40182(9) 0.57854(14) 0.0374(8) Uani 1 1 d . . . . .
H62A H 0.406064 0.378441 0.560284 0.056 Uiso 1 1 calc R U . . .
H62B H 0.466493 0.411561 0.564762 0.056 Uiso 1 1 calc R U . . .
H62C H 0.375665 0.418006 0.567248 0.056 Uiso 1 1 calc R U . . .
Ni3 Ni 0.49639(2) 0.63707(2) 0.87275(2) 0.02057(8) Uani 1 1 d . . . . .
Ni4 Ni 0.35967(2) 0.72787(2) 0.93925(2) 0.02036(8) Uani 1 1 d . . . . .
P5 P 0.42399(4) 0.58795(2) 0.85127(3) 0.02236(15) Uani 1 1 d . . . . .
P6 P 0.61679(4) 0.64868(2) 0.86409(3) 0.02077(15) Uani 1 1 d . . . . .
P7 P 0.40144(4) 0.73953(2) 1.03461(3) 0.02261(15) Uani 1 1 d . . . . .
P8 P 0.26133(4) 0.75311(2) 0.86675(3) 0.01945(14) Uani 1 1 d . . . . .
O3 O 0.60459(11) 0.57137(5) 0.89393(8) 0.0232(4) Uani 1 1 d . . . . .
O4 O 0.34509(10) 0.80572(5) 0.96219(8) 0.0224(4) Uani 1 1 d . . . . .
N3 N 0.45153(13) 0.67196(6) 0.90302(9) 0.0210(5) Uani 1 1 d . . . . .
N4 N 0.41838(13) 0.69447(6) 0.91717(9) 0.0195(5) Uani 1 1 d . . . . .
C63 C 0.47335(18) 0.54474(7) 0.84631(12) 0.0269(6) Uani 1 1 d . . . . .
C64 C 0.55852(18) 0.54162(7) 0.86759(12) 0.0257(6) Uani 1 1 d . . . . .
C65 C 0.60141(19) 0.51043(7) 0.86351(13) 0.0304(7) Uani 1 1 d . . . . .
C66 C 0.5555(2) 0.48117(8) 0.83594(14) 0.0394(8) Uani 1 1 d . . . . .
H66 H 0.582581 0.459732 0.831957 0.047 Uiso 1 1 calc R U . . .
C67 C 0.4707(2) 0.48297(8) 0.81424(15) 0.0402(8) Uani 1 1 d . . . . .
H67 H 0.439942 0.462747 0.795196 0.048 Uiso 1 1 calc R U . . .
C68 C 0.4297(2) 0.51381(8) 0.81980(14) 0.0345(7) Uani 1 1 d . . . . .
H68 H 0.371136 0.514191 0.805531 0.041 Uiso 1 1 calc R U . . .
C69 C 0.67239(17) 0.57733(7) 0.87554(11) 0.0235(6) Uani 1 1 d . . . . .
C70 C 0.68692(16) 0.61178(7) 0.86002(11) 0.0217(6) Uani 1 1 d . . . . .
C71 C 0.75682(17) 0.61626(8) 0.84249(13) 0.0294(6) Uani 1 1 d . . . . .
H71 H 0.770130 0.639317 0.831916 0.035 Uiso 1 1 calc R U . . .
C72 C 0.80669(19) 0.58752(8) 0.84040(13) 0.0335(7) Uani 1 1 d . . . . .
H72 H 0.853923 0.591280 0.828859 0.040 Uiso 1 1 calc R U . . .
C73 C 0.78879(18) 0.55364(8) 0.85479(13) 0.0308(7) Uani 1 1 d . . . . .
H73 H 0.822834 0.534196 0.852197 0.037 Uiso 1 1 calc R U . . .
C74 C 0.72106(18) 0.54787(7) 0.87309(12) 0.0270(6) Uani 1 1 d . . . . .
C75 C 0.69523(18) 0.51164(8) 0.89025(13) 0.0306(7) Uani 1 1 d . . . . .
C76 C 0.7202(2) 0.50952(8) 0.95856(14) 0.0385(8) Uani 1 1 d . . . . .
H76A H 0.694491 0.529174 0.973082 0.058 Uiso 1 1 calc R U . . .
H76B H 0.780285 0.511283 0.976084 0.058 Uiso 1 1 calc R U . . .
H76C H 0.701730 0.486745 0.969889 0.058 Uiso 1 1 calc R U . . .
C77 C 0.7366(2) 0.48044(8) 0.86910(16) 0.0426(8) Uani 1 1 d . . . . .
H77A H 0.723974 0.481972 0.825970 0.064 Uiso 1 1 calc R U . . .
H77B H 0.715708 0.457831 0.879058 0.064 Uiso 1 1 calc R U . . .
H77C H 0.796372 0.481628 0.888795 0.064 Uiso 1 1 calc R U . . .
C78 C 0.37888(18) 0.57703(8) 0.91226(12) 0.0286(6) Uani 1 1 d . . . . .
C79 C 0.4531(2) 0.57873(9) 0.96995(13) 0.0405(8) Uani 1 1 d . . . . .
H79A H 0.493865 0.560764 0.968623 0.061 Uiso 1 1 calc R U . . .
H79B H 0.434685 0.574036 1.003999 0.061 Uiso 1 1 calc R U . . .
H79C H 0.478140 0.602476 0.973995 0.061 Uiso 1 1 calc R U . . .
C80 C 0.3386(2) 0.54023(8) 0.90924(13) 0.0384(8) Uani 1 1 d . . . . .
H80A H 0.293131 0.537918 0.871577 0.058 Uiso 1 1 calc R U . . .
H80B H 0.317248 0.537673 0.942408 0.058 Uiso 1 1 calc R U . . .
H80C H 0.379591 0.521614 0.911792 0.058 Uiso 1 1 calc R U . . .
C81 C 0.31743(19) 0.60593(8) 0.91467(14) 0.0355(7) Uani 1 1 d . . . . .
H81A H 0.267984 0.604118 0.879462 0.053 Uiso 1 1 calc R U . . .
H81B H 0.342643 0.629447 0.915560 0.053 Uiso 1 1 calc R U . . .
H81C H 0.302258 0.602769 0.950531 0.053 Uiso 1 1 calc R U . . .
C82 C 0.33818(17) 0.59188(7) 0.77689(12) 0.0260(6) Uani 1 1 d . . . . .
C83 C 0.31402(19) 0.63127(8) 0.77030(13) 0.0331(7) Uani 1 1 d . . . . .
H83A H 0.362590 0.645779 0.773160 0.050 Uiso 1 1 calc R U . . .
H83B H 0.292330 0.638108 0.801963 0.050 Uiso 1 1 calc R U . . .
H83C H 0.271658 0.635176 0.731567 0.050 Uiso 1 1 calc R U . . .
C84 C 0.25920(18) 0.57021(8) 0.76612(13) 0.0327(7) Uani 1 1 d . . . . .
H84A H 0.220778 0.575434 0.726336 0.049 Uiso 1 1 calc R U . . .
H84B H 0.233712 0.576574 0.795938 0.049 Uiso 1 1 calc R U . . .
H84C H 0.272522 0.544727 0.769170 0.049 Uiso 1 1 calc R U . . .
C85 C 0.37530(19) 0.58297(8) 0.72805(12) 0.0319(7) Uani 1 1 d . . . . .
H85A H 0.335265 0.588667 0.689072 0.048 Uiso 1 1 calc R U . . .
H85B H 0.388804 0.557525 0.729695 0.048 Uiso 1 1 calc R U . . .
H85C H 0.425494 0.597033 0.734259 0.048 Uiso 1 1 calc R U . . .
C86 C 0.68586(16) 0.67206(7) 0.93342(12) 0.0250(6) Uani 1 1 d . . . . .
C87 C 0.77756(17) 0.67570(8) 0.94012(13) 0.0315(7) Uani 1 1 d . . . . .
H87A H 0.801371 0.651968 0.940112 0.047 Uiso 1 1 calc R U . . .
H87B H 0.806687 0.687800 0.977622 0.047 Uiso 1 1 calc R U . . .
H87C H 0.783080 0.689660 0.906891 0.047 Uiso 1 1 calc R U . . .
C88 C 0.68042(18) 0.64858(8) 0.98512(12) 0.0312(7) Uani 1 1 d . . . . .
H88A H 0.622708 0.646422 0.982997 0.047 Uiso 1 1 calc R U . . .
H88B H 0.712472 0.659534 1.023026 0.047 Uiso 1 1 calc R U . . .
H88C H 0.702643 0.624858 0.982166 0.047 Uiso 1 1 calc R U . . .
C89 C 0.65051(18) 0.70902(7) 0.93861(13) 0.0297(6) Uani 1 1 d . . . . .
H89A H 0.658515 0.724882 0.908315 0.045 Uiso 1 1 calc R U . . .
H89B H 0.678956 0.718874 0.978168 0.045 Uiso 1 1 calc R U . . .
H89C H 0.591507 0.706900 0.932672 0.045 Uiso 1 1 calc R U . . .
C90 C 0.60462(17) 0.67717(7) 0.79552(12) 0.0255(6) Uani 1 1 d . . . . .
C91 C 0.67635(18) 0.70095(8) 0.79335(14) 0.0328(7) Uani 1 1 d . . . . .
H91A H 0.722704 0.685958 0.792642 0.049 Uiso 1 1 calc R U . . .
H91B H 0.693697 0.716322 0.828551 0.049 Uiso 1 1 calc R U . . .
H91C H 0.658406 0.715742 0.757471 0.049 Uiso 1 1 calc R U . . .
C92 C 0.53040(17) 0.70153(8) 0.78879(13) 0.0284(6) Uani 1 1 d . . . . .
H92A H 0.518032 0.715263 0.751896 0.043 Uiso 1 1 calc R U . . .
H92B H 0.543282 0.717904 0.822665 0.043 Uiso 1 1 calc R U . . .
H92C H 0.482464 0.687001 0.787495 0.043 Uiso 1 1 calc R U . . .
C93 C 0.58138(18) 0.65139(8) 0.74259(12) 0.0293(6) Uani 1 1 d . . . . .
H93A H 0.565340 0.665019 0.705447 0.044 Uiso 1 1 calc R U . . .
H93B H 0.535149 0.636422 0.743631 0.044 Uiso 1 1 calc R U . . .
H93C H 0.628803 0.636255 0.744887 0.044 Uiso 1 1 calc R U . . .
C94 C 0.37807(15) 0.78335(7) 1.06114(12) 0.0238(6) Uani 1 1 d . . . . .
C95 C 0.35326(15) 0.81169(7) 1.02157(11) 0.0228(6) Uani 1 1 d . . . . .
C96 C 0.33516(16) 0.84581(7) 1.03705(12) 0.0253(6) Uani 1 1 d . . . . .
C97 C 0.34177(17) 0.85151(8) 1.09628(13) 0.0295(7) Uani 1 1 d . . . . .
H97 H 0.329716 0.874348 1.108532 0.035 Uiso 1 1 calc R U . . .
C98 C 0.36580(17) 0.82409(8) 1.13737(13) 0.0304(7) Uani 1 1 d . . . . .
H98 H 0.369749 0.828153 1.177544 0.036 Uiso 1 1 calc R U . . .
C99 C 0.38403(17) 0.79085(8) 1.12003(12) 0.0288(6) Uani 1 1 d . . . . .
H99 H 0.401161 0.772491 1.148951 0.035 Uiso 1 1 calc R U . . .
C100 C 0.22629(16) 0.79880(7) 0.87557(12) 0.0235(6) Uani 1 1 d . . . . .
C101 C 0.27282(16) 0.82012(7) 0.92286(12) 0.0235(6) Uani 1 1 d . . . . .
C102 C 0.25102(17) 0.85456(7) 0.93419(13) 0.0277(6) Uani 1 1 d . . . . .
C103 C 0.17764(18) 0.86823(8) 0.89631(14) 0.0334(7) Uani 1 1 d . . . . .
H103 H 0.160338 0.891408 0.903078 0.040 Uiso 1 1 calc R U . . .
C104 C 0.12911(19) 0.84821(8) 0.84841(14) 0.0360(7) Uani 1 1 d . . . . .
H104 H 0.078811 0.857787 0.822691 0.043 Uiso 1 1 calc R U . . .
C105 C 0.15363(17) 0.81449(8) 0.83803(13) 0.0304(7) Uani 1 1 d . . . . .
H105 H 0.120283 0.801532 0.804460 0.036 Uiso 1 1 calc R U . . .
C106 C 0.30992(17) 0.87394(7) 0.98827(13) 0.0274(6) Uani 1 1 d . . . . .
C107 C 0.38666(19) 0.88599(8) 0.97361(15) 0.0370(7) Uani 1 1 d . . . . .
H10A H 0.413297 0.865169 0.962984 0.055 Uiso 1 1 calc R U . . .
H10B H 0.425353 0.897762 1.008377 0.055 Uiso 1 1 calc R U . . .
H10C H 0.370170 0.902693 0.940143 0.055 Uiso 1 1 calc R U . . .
C108 C 0.2699(2) 0.90662(8) 1.00573(14) 0.0355(7) Uani 1 1 d . . . . .
H10D H 0.252914 0.923391 0.972360 0.053 Uiso 1 1 calc R U . . .
H10E H 0.309539 0.918238 1.040205 0.053 Uiso 1 1 calc R U . . .
H10F H 0.221449 0.899175 1.015809 0.053 Uiso 1 1 calc R U . . .
C109 C 0.51863(17) 0.74173(8) 1.06482(13) 0.0308(7) Uani 1 1 d . . . . .
C110 C 0.55524(17) 0.70449(8) 1.06193(13) 0.0334(7) Uani 1 1 d . . . . .
H11A H 0.527448 0.693838 1.022894 0.050 Uiso 1 1 calc R U . . .
H11B H 0.547233 0.689252 1.092970 0.050 Uiso 1 1 calc R U . . .
H11C H 0.614288 0.706722 1.068106 0.050 Uiso 1 1 calc R U . . .
C111 C 0.55774(18) 0.75671(9) 1.12809(13) 0.0405(8) Uani 1 1 d . . . . .
H11D H 0.617851 0.757033 1.138415 0.061 Uiso 1 1 calc R U . . .
H11E H 0.542525 0.741606 1.156370 0.061 Uiso 1 1 calc R U . . .
H11F H 0.537734 0.781016 1.129744 0.061 Uiso 1 1 calc R U . . .
C112 C 0.54163(17) 0.76676(9) 1.02164(14) 0.0360(7) Uani 1 1 d . . . . .
H11G H 0.521168 0.756787 0.981417 0.054 Uiso 1 1 calc R U . . .
H11H H 0.601696 0.769214 1.034058 0.054 Uiso 1 1 calc R U . . .
H11I H 0.516679 0.790212 1.021943 0.054 Uiso 1 1 calc R U . . .
C113 C 0.36231(17) 0.70503(8) 1.07751(12) 0.0262(6) Uani 1 1 d . . . . .
C114 C 0.27398(17) 0.71568(8) 1.07290(13) 0.0293(6) Uani 1 1 d . . . . .
H11J H 0.242210 0.721042 1.031405 0.044 Uiso 1 1 calc R U . . .
H11K H 0.275687 0.736816 1.097435 0.044 Uiso 1 1 calc R U . . .
H11L H 0.247795 0.695973 1.086914 0.044 Uiso 1 1 calc R U . . .
C115 C 0.35609(18) 0.66977(8) 1.04285(12) 0.0305(7) Uani 1 1 d . . . . .
H11M H 0.320638 0.673245 1.001584 0.046 Uiso 1 1 calc R U . . .
H11N H 0.332503 0.651224 1.061330 0.046 Uiso 1 1 calc R U . . .
H11O H 0.411182 0.662464 1.043659 0.046 Uiso 1 1 calc R U . . .
C116 C 0.41220(19) 0.69772(8) 1.14298(12) 0.0333(7) Uani 1 1 d . . . . .
H11P H 0.385504 0.678717 1.158201 0.050 Uiso 1 1 calc R U . . .
H11Q H 0.414737 0.719453 1.166317 0.050 Uiso 1 1 calc R U . . .
H11R H 0.468172 0.690319 1.146154 0.050 Uiso 1 1 calc R U . . .
C117 C 0.29712(16) 0.76054(7) 0.80005(12) 0.0245(6) Uani 1 1 d . . . . .
C118 C 0.31190(16) 0.72467(7) 0.77521(12) 0.0245(6) Uani 1 1 d . . . . .
H11S H 0.258944 0.712823 0.756010 0.037 Uiso 1 1 calc R U . . .
H11T H 0.346246 0.709703 0.807647 0.037 Uiso 1 1 calc R U . . .
H11U H 0.340001 0.728430 0.745998 0.037 Uiso 1 1 calc R U . . .
C119 C 0.24182(19) 0.78349(8) 0.74910(13) 0.0331(7) Uani 1 1 d . . . . .
H11V H 0.265603 0.784655 0.717027 0.050 Uiso 1 1 calc R U . . .
H11W H 0.237825 0.807596 0.763753 0.050 Uiso 1 1 calc R U . . .
H11X H 0.186716 0.772864 0.734002 0.050 Uiso 1 1 calc R U . . .
C120 C 0.38046(18) 0.77969(8) 0.82650(14) 0.0355(7) Uani 1 1 d . . . . .
H12A H 0.405019 0.783518 0.795284 0.053 Uiso 1 1 calc R U . . .
H12B H 0.417504 0.765003 0.858131 0.053 Uiso 1 1 calc R U . . .
H12C H 0.371920 0.802731 0.842938 0.053 Uiso 1 1 calc R U . . .
C121 C 0.16306(15) 0.72537(7) 0.84437(11) 0.0202(5) Uani 1 1 d . . . . .
C122 C 0.11588(16) 0.73510(8) 0.88693(12) 0.0267(6) Uani 1 1 d . . . . .
H12D H 0.091086 0.758767 0.876786 0.040 Uiso 1 1 calc R U . . .
H12E H 0.154054 0.735276 0.927878 0.040 Uiso 1 1 calc R U . . .
H12F H 0.072430 0.717458 0.883265 0.040 Uiso 1 1 calc R U . . .
C123 C 0.10438(16) 0.72713(8) 0.78005(11) 0.0272(6) Uani 1 1 d . . . . .
H12G H 0.133862 0.719938 0.753030 0.041 Uiso 1 1 calc R U . . .
H12H H 0.084016 0.751560 0.770806 0.041 Uiso 1 1 calc R U . . .
H12I H 0.057761 0.711003 0.775224 0.041 Uiso 1 1 calc R U . . .
C124 C 0.19176(16) 0.68664(7) 0.85737(12) 0.0269(6) Uani 1 1 d . . . . .
H12J H 0.143635 0.670991 0.849204 0.040 Uiso 1 1 calc R U . . .
H12K H 0.225973 0.684357 0.899199 0.040 Uiso 1 1 calc R U . . .
H12L H 0.224019 0.679798 0.832006 0.040 Uiso 1 1 calc R U . . .
C125 C 0.7368(4) 0.38102(19) 0.8129(3) 0.061(2) Uani 0.575(5) 1 d D . P A 1
H12M H 0.676906 0.384227 0.798112 0.092 Uiso 0.575(5) 1 calc R U P A 1
H12N H 0.749988 0.355747 0.810661 0.092 Uiso 0.575(5) 1 calc R U P A 1
H12O H 0.758779 0.389057 0.854261 0.092 Uiso 0.575(5) 1 calc R U P A 1
C126 C 0.7740(6) 0.4020(3) 0.7764(5) 0.116(4) Uani 0.575(5) 1 d D U P A 1
H12P H 0.749691 0.394063 0.734646 0.139 Uiso 0.575(5) 1 calc R U P A 1
H12Q H 0.758455 0.427272 0.778113 0.139 Uiso 0.575(5) 1 calc R U P A 1
C127 C 0.8638(5) 0.4000(2) 0.7929(4) 0.089(3) Uani 0.575(5) 1 d D U P A 1
H12R H 0.878463 0.375013 0.787578 0.107 Uiso 0.575(5) 1 calc R U P A 1
H12S H 0.887460 0.405450 0.835876 0.107 Uiso 0.575(5) 1 calc R U P A 1
C128 C 0.9068(5) 0.4239(2) 0.7603(4) 0.094(3) Uani 0.575(5) 1 d D U P A 1
H12T H 0.879973 0.420398 0.717010 0.113 Uiso 0.575(5) 1 calc R U P A 1
H12U H 0.898102 0.449052 0.769264 0.113 Uiso 0.575(5) 1 calc R U P A 1
C129 C 0.9963(5) 0.4178(3) 0.7749(4) 0.097(3) Uani 0.575(5) 1 d D U P A 1
H12V H 1.018185 0.434318 0.751874 0.146 Uiso 0.575(5) 1 calc R U P A 1
H12W H 1.024113 0.421967 0.817409 0.146 Uiso 0.575(5) 1 calc R U P A 1
H12X H 1.005939 0.393240 0.765024 0.146 Uiso 0.575(5) 1 calc R U P A 1
C12A C 0.8247(15) 0.4782(6) 0.6857(10) 0.222(7) Uani 0.425(5) 1 d D U P A 2
H20A H 0.800586 0.486545 0.644650 0.334 Uiso 0.425(5) 1 calc R U P A 2
H20B H 0.820843 0.497183 0.713001 0.334 Uiso 0.425(5) 1 calc R U P A 2
H20C H 0.882659 0.472009 0.693566 0.334 Uiso 0.425(5) 1 calc R U P A 2
C12B C 0.7800(14) 0.4470(6) 0.6947(9) 0.222(7) Uani 0.425(5) 1 d D . P A 2
H20D H 0.721278 0.453693 0.684908 0.267 Uiso 0.425(5) 1 calc R U P A 2
H20E H 0.782827 0.428627 0.665557 0.267 Uiso 0.425(5) 1 calc R U P A 2
C12C C 0.8064(15) 0.4308(6) 0.7526(9) 0.222(7) Uani 0.425(5) 1 d D . P A 2
H20F H 0.798772 0.448710 0.780861 0.267 Uiso 0.425(5) 1 calc R U P A 2
H20G H 0.866380 0.426469 0.763709 0.267 Uiso 0.425(5) 1 calc R U P A 2
C12D C 0.7676(19) 0.3966(7) 0.7635(10) 0.222(7) Uani 0.425(5) 1 d D . P A 2
H20H H 0.707560 0.398390 0.742369 0.267 Uiso 0.425(5) 1 calc R U P A 2
H29I H 0.788494 0.377114 0.744341 0.267 Uiso 0.425(5) 1 calc R U P A 2
C12E C 0.7789(18) 0.3854(7) 0.8246(10) 0.222(7) Uani 0.425(5) 1 d D . P A 2
H20J H 0.750010 0.362821 0.824023 0.334 Uiso 0.425(5) 1 calc R U P A 2
H20K H 0.837749 0.382287 0.846287 0.334 Uiso 0.425(5) 1 calc R U P A 2
H20L H 0.756349 0.403686 0.844304 0.334 Uiso 0.425(5) 1 calc R U P A 2
C130 C 0.5467(9) 0.5481(5) 0.6866(7) 0.151(6) Uani 0.534(5) 1 d D U P B 1
H13A H 0.533429 0.552421 0.722917 0.226 Uiso 0.534(5) 1 calc R U P B 1
H13B H 0.559625 0.570771 0.671240 0.226 Uiso 0.534(5) 1 calc R U P B 1
H13C H 0.499418 0.536983 0.656680 0.226 Uiso 0.534(5) 1 calc R U P B 1
C131 C 0.6166(6) 0.5248(3) 0.6996(5) 0.107(4) Uani 0.534(5) 1 d D U P B 1
H13D H 0.602405 0.502734 0.716811 0.128 Uiso 0.534(5) 1 calc R U P B 1
H13E H 0.662222 0.536303 0.731277 0.128 Uiso 0.534(5) 1 calc R U P B 1
C132 C 0.6488(6) 0.5142(2) 0.6535(4) 0.086(3) Uani 0.534(5) 1 d D U P B 1
H13F H 0.659370 0.536165 0.634112 0.103 Uiso 0.534(5) 1 calc R U P B 1
H13G H 0.604952 0.500859 0.623275 0.103 Uiso 0.534(5) 1 calc R U P B 1
C133 C 0.7258(7) 0.4920(3) 0.6704(5) 0.134(5) Uani 0.534(5) 1 d D U P B 1
H13H H 0.768698 0.504879 0.702037 0.160 Uiso 0.534(5) 1 calc R U P B 1
H13I H 0.714208 0.469609 0.688166 0.160 Uiso 0.534(5) 1 calc R U P B 1
C134 C 0.7615(8) 0.4822(3) 0.6247(5) 0.121(4) Uani 0.534(5) 1 d D U P B 1
H13J H 0.811139 0.467812 0.642518 0.181 Uiso 0.534(5) 1 calc R U P B 1
H13K H 0.721297 0.468405 0.593440 0.181 Uiso 0.534(5) 1 calc R U P B 1
H13L H 0.776090 0.503871 0.607388 0.181 Uiso 0.534(5) 1 calc R U P B 1
C13A C 0.5816(10) 0.5447(4) 0.7130(4) 0.098(2) Uani 0.466(5) 1 d D . P B 2
H13M H 0.551658 0.558767 0.733848 0.147 Uiso 0.466(5) 1 calc R U P B 2
H13N H 0.589578 0.520398 0.728927 0.147 Uiso 0.466(5) 1 calc R U P B 2
H13O H 0.635383 0.555694 0.718638 0.147 Uiso 0.466(5) 1 calc R U P B 2
C13B C 0.5342(8) 0.5436(4) 0.6496(4) 0.098(2) Uani 0.466(5) 1 d D . P B 2
H13P H 0.525114 0.568368 0.634562 0.118 Uiso 0.466(5) 1 calc R U P B 2
H13Q H 0.479437 0.533171 0.644822 0.118 Uiso 0.466(5) 1 calc R U P B 2
C13C C 0.5712(7) 0.5234(3) 0.6123(4) 0.098(2) Uani 0.466(5) 1 d D . P B 2
H13R H 0.578400 0.498526 0.626953 0.118 Uiso 0.466(5) 1 calc R U P B 2
H13S H 0.626998 0.533242 0.618999 0.118 Uiso 0.466(5) 1 calc R U P B 2
C13D C 0.5275(7) 0.5223(3) 0.5463(4) 0.098(2) Uani 0.466(5) 1 d D . P B 2
H13T H 0.471719 0.512301 0.539427 0.118 Uiso 0.466(5) 1 calc R U P B 2
H13U H 0.520260 0.547088 0.531477 0.118 Uiso 0.466(5) 1 calc R U P B 2
C13E C 0.5664(8) 0.5018(3) 0.5100(5) 0.098(2) Uani 0.466(5) 1 d D . P B 2
H13V H 0.531910 0.503124 0.468101 0.147 Uiso 0.466(5) 1 calc R U P B 2
H13W H 0.620895 0.511738 0.514874 0.147 Uiso 0.466(5) 1 calc R U P B 2
H13X H 0.572152 0.476805 0.522858 0.147 Uiso 0.466(5) 1 calc R U P B 2

loop_
_atom_site_aniso_label
_atom_site_aniso_U_11
_atom_site_aniso_U_22
_atom_site_aniso_U_33
_atom_site_aniso_U_23
_atom_site_aniso_U_13
_atom_site_aniso_U_12
Ni1 0.02059(17) 0.02252(18) 0.01284(16) -0.00102(13) 0.00665(13) -0.00126(14)
Ni2 0.01982(17) 0.02179(18) 0.01451(16) -0.00123(13) 0.00410(13) 0.00198(14)
P1 0.0193(3) 0.0236(4) 0.0123(3) -0.0003(3) 0.0066(3) -0.0005(3)
P2 0.0232(3) 0.0221(4) 0.0141(3) -0.0004(3) 0.0086(3) -0.0003(3)
P3 0.0200(3) 0.0228(4) 0.0164(3) -0.0012(3) 0.0047(3) 0.0024(3)
P4 0.0199(3) 0.0218(4) 0.0189(3) -0.0015(3) 0.0028(3) 0.0026(3)
O1 0.0207(9) 0.0217(9) 0.0126(9) -0.0008(7) 0.0054(7) -0.0022(7)
O2 0.0300(10) 0.0210(10) 0.0171(9) -0.0022(8) 0.0055(8) 0.0008(8)
N1 0.0247(12) 0.0244(12) 0.0162(11) 0.0009(10) 0.0083(10) -0.0019(10)
N2 0.0206(11) 0.0247(12) 0.0186(12) -0.0014(10) 0.0068(9) 0.0014(9)
C1 0.0191(13) 0.0207(13) 0.0150(12) 0.0027(10) 0.0027(10) 0.0001(10)
C2 0.0241(13) 0.0235(14) 0.0129(12) -0.0007(11) 0.0043(11) 0.0009(11)
C3 0.0228(13) 0.0234(14) 0.0120(12) -0.0005(10) 0.0037(10) 0.0031(11)
C4 0.0311(15) 0.0217(14) 0.0207(14) -0.0047(11) 0.0062(12) 0.0000(12)
C5 0.0311(15) 0.0258(15) 0.0254(15) 0.0005(12) 0.0075(12) -0.0066(12)
C6 0.0272(14) 0.0291(15) 0.0180(13) -0.0005(12) 0.0092(11) -0.0033(12)
C7 0.0176(13) 0.0288(15) 0.0156(13) -0.0031(11) 0.0077(10) -0.0012(11)
C8 0.0143(12) 0.0287(15) 0.0121(12) -0.0021(11) 0.0039(10) 0.0002(10)
C9 0.0154(12) 0.0317(15) 0.0160(13) -0.0040(11) 0.0051(10) -0.0002(11)
C10 0.0222(14) 0.0344(16) 0.0164(13) -0.0068(12) 0.0096(11) -0.0018(12)
C11 0.0268(15) 0.0386(17) 0.0144(13) -0.0024(12) 0.0094(11) -0.0058(12)
C12 0.0238(14) 0.0264(15) 0.0203(14) -0.0014(11) 0.0104(11) -0.0038(11)
C13 0.0214(13) 0.0246(14) 0.0196(13) -0.0026(11) 0.0058(11) 0.0034(11)
C14 0.0250(15) 0.0316(16) 0.0303(16) -0.0048(13) 0.0057(12) 0.0063(12)
C15 0.0268(15) 0.0291(15) 0.0235(14) -0.0060(12) 0.0084(12) 0.0013(12)
C16 0.0238(14) 0.0255(15) 0.0151(13) 0.0027(11) 0.0064(11) -0.0007(11)
C17 0.0294(15) 0.0302(16) 0.0195(14) 0.0030(12) 0.0082(12) -0.0032(12)
C18 0.0299(15) 0.0340(16) 0.0151(13) 0.0009(12) 0.0084(11) -0.0048(12)
C19 0.0242(14) 0.0285(15) 0.0241(15) 0.0042(12) 0.0039(12) 0.0004(12)
C20 0.0180(13) 0.0290(15) 0.0215(14) -0.0012(12) 0.0067(11) -0.0001(11)
C21 0.0241(14) 0.0369(17) 0.0272(15) -0.0005(13) 0.0109(12) -0.0030(13)
C22 0.0234(14) 0.0345(16) 0.0298(16) -0.0032(13) 0.0113(12) 0.0031(12)
C23 0.0240(14) 0.0365(17) 0.0213(14) 0.0006(13) 0.0023(12) 0.0009(12)
C24 0.0263(14) 0.0309(16) 0.0220(14) -0.0033(12) 0.0120(12) -0.0071(12)
C25 0.0215(14) 0.0454(19) 0.0268(15) -0.0033(14) 0.0060(12) -0.0012(13)
C26 0.0326(16) 0.0454(19) 0.0300(16) -0.0073(14) 0.0181(13) -0.0141(14)
C27 0.0414(18) 0.0351(17) 0.0266(16) -0.0067(13) 0.0179(14) -0.0146(14)
C28 0.0370(16) 0.0290(16) 0.0235(15) 0.0072(12) 0.0172(13) 0.0082(13)
C29 0.054(2) 0.0326(17) 0.0307(17) 0.0096(14) 0.0234(15) 0.0166(15)
C30 0.057(2) 0.0309(17) 0.0302(17) 0.0089(13) 0.0230(16) 0.0092(15)
C31 0.0330(17) 0.048(2) 0.0321(17) 0.0106(15) 0.0133(14) 0.0118(15)
C32 0.0214(13) 0.0274(15) 0.0194(13) -0.0056(11) 0.0076(11) -0.0045(11)
C33 0.0251(14) 0.0245(15) 0.0217(14) -0.0058(11) 0.0101(11) -0.0059(11)
C34 0.0356(16) 0.0275(15) 0.0220(14) -0.0052(12) 0.0127(12) -0.0099(13)
C35 0.0387(17) 0.0347(17) 0.0231(15) -0.0117(13) 0.0185(13) -0.0134(14)
C36 0.0320(16) 0.0300(16) 0.0329(16) -0.0100(13) 0.0161(13) -0.0010(13)
C37 0.0241(14) 0.0298(16) 0.0274(15) -0.0044(12) 0.0079(12) 0.0000(12)
C38 0.0309(15) 0.0159(13) 0.0215(14) -0.0002(11) 0.0003(12) 0.0015(11)
C39 0.0328(15) 0.0164(13) 0.0156(13) 0.0016(11) -0.0014(11) -0.0010(11)
C40 0.0467(18) 0.0170(14) 0.0190(14) -0.0007(11) 0.0041(13) -0.0008(13)
C41 0.061(2) 0.0249(16) 0.0161(14) 0.0001(12) -0.0038(14) 0.0046(15)
C42 0.0445(19) 0.0296(17) 0.0270(17) -0.0032(13) -0.0134(14) 0.0095(14)
C43 0.0324(16) 0.0246(16) 0.0321(17) -0.0049(13) -0.0029(13) 0.0065(13)
C44 0.0535(19) 0.0271(16) 0.0170(14) -0.0021(12) 0.0117(14) -0.0096(14)
C45 0.075(3) 0.0383(19) 0.0272(17) -0.0034(14) 0.0199(17) -0.0215(18)
C46 0.068(2) 0.0357(18) 0.0196(15) -0.0075(13) 0.0171(15) -0.0135(16)
C47 0.0171(13) 0.0304(16) 0.0283(15) -0.0062(12) 0.0033(11) 0.0024(11)
C48 0.0260(15) 0.0354(17) 0.0396(18) -0.0076(14) 0.0132(13) -0.0073(13)
C49 0.0242(15) 0.0418(18) 0.0265(16) -0.0063(14) -0.0029(12) 0.0094(13)
C50 0.0217(15) 0.0399(18) 0.0423(18) -0.0108(15) 0.0079(13) 0.0044(13)
C51 0.0310(15) 0.0228(14) 0.0245(15) 0.0000(12) 0.0098(12) 0.0023(12)
C52 0.0431(18) 0.0307(16) 0.0276(16) 0.0050(13) 0.0160(14) 0.0031(14)
C53 0.0445(19) 0.0284(17) 0.047(2) 0.0083(15) 0.0196(16) 0.0087(14)
C54 0.0339(16) 0.0280(16) 0.0388(18) -0.0040(13) 0.0155(14) -0.0046(13)
C55 0.0241(14) 0.0214(14) 0.0237(14) -0.0018(11) 0.0035(11) 0.0034(11)
C56 0.0287(15) 0.0248(15) 0.0273(15) -0.0003(12) 0.0029(12) -0.0018(12)
C57 0.0307(16) 0.0238(15) 0.0311(16) -0.0002(13) -0.0004(13) 0.0054(12)
C58 0.0307(16) 0.0264(15) 0.0299(16) -0.0096(13) 0.0070(13) 0.0041(12)
C59 0.0215(14) 0.0312(16) 0.0382(17) 0.0036(13) 0.0089(13) 0.0030(12)
C60 0.0307(17) 0.0313(17) 0.063(2) 0.0031(16) 0.0159(16) -0.0034(14)
C61 0.0256(16) 0.0431(19) 0.0443(19) 0.0016(15) 0.0100(14) 0.0060(14)
C62 0.0294(16) 0.048(2) 0.0391(18) 0.0117(15) 0.0166(14) 0.0081(14)
Ni3 0.02366(18) 0.02056(18) 0.02091(18) -0.00239(14) 0.01197(14) -0.00177(14)
Ni4 0.01851(17) 0.02565(19) 0.01662(17) -0.00472(14) 0.00537(13) 0.00097(14)
P5 0.0276(4) 0.0224(4) 0.0199(4) -0.0023(3) 0.0117(3) -0.0038(3)
P6 0.0237(4) 0.0206(3) 0.0213(4) 0.0007(3) 0.0119(3) -0.0003(3)
P7 0.0202(3) 0.0293(4) 0.0165(3) -0.0058(3) 0.0036(3) 0.0044(3)
P8 0.0175(3) 0.0246(4) 0.0165(3) -0.0033(3) 0.0059(3) 0.0004(3)
O3 0.0296(10) 0.0209(10) 0.0240(10) -0.0022(8) 0.0153(8) -0.0013(8)
O4 0.0205(9) 0.0288(10) 0.0190(9) -0.0077(8) 0.0080(8) 0.0000(8)
N3 0.0202(11) 0.0254(12) 0.0182(11) -0.0020(10) 0.0072(9) -0.0043(10)
N4 0.0183(11) 0.0267(12) 0.0130(10) -0.0043(9) 0.0043(9) -0.0023(9)
C63 0.0371(16) 0.0211(14) 0.0255(15) -0.0019(12) 0.0143(13) -0.0015(12)
C64 0.0377(16) 0.0212(14) 0.0216(14) -0.0025(11) 0.0145(12) -0.0034(12)
C65 0.0411(17) 0.0241(15) 0.0297(16) -0.0004(13) 0.0164(14) -0.0006(13)
C66 0.052(2) 0.0252(16) 0.0439(19) -0.0079(14) 0.0197(16) -0.0004(14)
C67 0.051(2) 0.0221(16) 0.047(2) -0.0102(14) 0.0160(16) -0.0072(14)
C68 0.0417(18) 0.0256(16) 0.0358(17) -0.0052(13) 0.0124(14) -0.0069(13)
C69 0.0285(15) 0.0264(15) 0.0187(13) -0.0004(11) 0.0120(11) 0.0011(12)
C70 0.0241(14) 0.0231(14) 0.0187(13) 0.0020(11) 0.0081(11) 0.0045(11)
C71 0.0319(16) 0.0312(16) 0.0298(16) 0.0070(13) 0.0163(13) 0.0049(13)
C72 0.0350(17) 0.0397(18) 0.0337(17) 0.0095(14) 0.0220(14) 0.0063(14)
C73 0.0354(16) 0.0335(17) 0.0287(16) 0.0035(13) 0.0177(13) 0.0110(13)
C74 0.0364(16) 0.0260(15) 0.0206(14) 0.0032(12) 0.0120(12) 0.0053(12)
C75 0.0391(17) 0.0253(15) 0.0309(16) 0.0026(13) 0.0162(14) 0.0074(13)
C76 0.048(2) 0.0323(17) 0.0357(18) 0.0112(14) 0.0151(15) 0.0046(15)
C77 0.049(2) 0.0297(18) 0.053(2) 0.0021(16) 0.0224(17) 0.0095(15)
C78 0.0389(17) 0.0297(16) 0.0206(14) -0.0018(12) 0.0145(13) -0.0104(13)
C79 0.057(2) 0.0426(19) 0.0210(15) 0.0003(14) 0.0118(15) -0.0164(16)
C80 0.053(2) 0.0397(18) 0.0280(16) -0.0026(14) 0.0212(15) -0.0183(16)
C81 0.0413(18) 0.0404(18) 0.0354(17) -0.0114(14) 0.0268(15) -0.0133(14)
C82 0.0318(15) 0.0267(15) 0.0201(14) -0.0010(12) 0.0094(12) -0.0049(12)
C83 0.0372(17) 0.0327(17) 0.0284(16) 0.0021(13) 0.0096(13) -0.0023(14)
C84 0.0360(17) 0.0359(17) 0.0269(16) -0.0042(13) 0.0113(13) -0.0058(14)
C85 0.0409(18) 0.0364(17) 0.0203(14) -0.0020(13) 0.0127(13) -0.0089(14)
C86 0.0260(14) 0.0251(15) 0.0248(15) -0.0010(12) 0.0096(12) -0.0032(12)
C87 0.0275(15) 0.0313(16) 0.0342(17) -0.0004(13) 0.0084(13) -0.0006(13)
C88 0.0345(16) 0.0366(17) 0.0232(15) 0.0007(13) 0.0105(13) -0.0012(13)
C89 0.0307(16) 0.0252(15) 0.0351(17) -0.0058(13) 0.0135(13) -0.0051(12)
C90 0.0273(15) 0.0275(15) 0.0248(14) 0.0065(12) 0.0125(12) 0.0011(12)
C91 0.0310(16) 0.0347(17) 0.0369(17) 0.0155(14) 0.0170(14) 0.0025(13)
C92 0.0279(15) 0.0301(16) 0.0292(16) 0.0060(13) 0.0120(13) 0.0027(12)
C93 0.0308(15) 0.0386(17) 0.0218(14) 0.0069(13) 0.0133(12) 0.0051(13)
C94 0.0171(13) 0.0321(16) 0.0213(14) -0.0100(12) 0.0051(11) 0.0008(11)
C95 0.0177(13) 0.0315(15) 0.0203(14) -0.0098(12) 0.0078(11) -0.0054(11)
C96 0.0222(14) 0.0294(15) 0.0264(15) -0.0100(12) 0.0110(12) -0.0037(12)
C97 0.0255(15) 0.0346(17) 0.0293(16) -0.0141(13) 0.0104(12) -0.0019(13)
C98 0.0266(15) 0.0429(18) 0.0216(14) -0.0131(13) 0.0078(12) 0.0000(13)
C99 0.0237(14) 0.0370(17) 0.0241(15) -0.0034(13) 0.0057(12) 0.0016(12)
C100 0.0239(14) 0.0250(15) 0.0224(14) -0.0025(11) 0.0088(11) 0.0023(11)
C101 0.0206(13) 0.0283(15) 0.0236(14) 0.0001(12) 0.0098(11) 0.0017(11)
C102 0.0303(15) 0.0272(15) 0.0308(16) -0.0021(12) 0.0170(13) -0.0014(12)
C103 0.0345(17) 0.0280(16) 0.0406(18) -0.0025(14) 0.0163(14) 0.0074(13)
C104 0.0325(17) 0.0349(17) 0.0372(18) 0.0018(14) 0.0072(14) 0.0118(14)
C105 0.0277(15) 0.0328(17) 0.0272(15) -0.0020(13) 0.0044(12) 0.0060(13)
C106 0.0331(16) 0.0249(15) 0.0288(15) -0.0069(12) 0.0164(13) -0.0043(12)
C107 0.0437(19) 0.0311(17) 0.0443(19) -0.0124(15) 0.0255(16) -0.0127(14)
C108 0.0482(19) 0.0263(16) 0.0391(18) -0.0072(14) 0.0241(16) -0.0029(14)
C109 0.0213(14) 0.0407(18) 0.0264(15) -0.0145(13) 0.0027(12) 0.0026(13)
C110 0.0227(15) 0.0461(19) 0.0265(16) -0.0099(14) 0.0015(12) 0.0094(13)
C111 0.0243(15) 0.060(2) 0.0311(17) -0.0206(16) 0.0007(13) 0.0043(15)
C112 0.0215(15) 0.048(2) 0.0374(18) -0.0161(15) 0.0081(13) -0.0031(13)
C113 0.0270(15) 0.0321(16) 0.0184(14) 0.0015(12) 0.0059(12) 0.0064(12)
C114 0.0292(15) 0.0338(16) 0.0250(15) 0.0023(13) 0.0092(12) 0.0055(13)
C115 0.0345(16) 0.0313(16) 0.0235(15) 0.0019(13) 0.0067(13) 0.0074(13)
C116 0.0391(17) 0.0401(18) 0.0175(14) 0.0010(13) 0.0050(13) 0.0125(14)
C117 0.0255(14) 0.0295(15) 0.0219(14) 0.0002(12) 0.0122(12) -0.0010(12)
C118 0.0246(14) 0.0327(16) 0.0182(13) -0.0017(12) 0.0097(11) -0.0012(12)
C119 0.0445(18) 0.0314(17) 0.0265(16) 0.0071(13) 0.0161(14) 0.0021(14)
C120 0.0334(17) 0.0387(18) 0.0382(18) -0.0043(14) 0.0171(14) -0.0128(14)
C121 0.0188(13) 0.0276(15) 0.0155(13) -0.0033(11) 0.0074(10) -0.0022(11)
C122 0.0224(14) 0.0396(17) 0.0192(14) -0.0031(12) 0.0082(11) -0.0019(12)
C123 0.0226(14) 0.0377(17) 0.0196(14) -0.0056(12) 0.0048(11) -0.0031(12)
C124 0.0226(14) 0.0307(16) 0.0263(15) -0.0023(12) 0.0065(12) -0.0055(12)
C125 0.056(4) 0.053(4) 0.083(6) -0.038(4) 0.035(4) -0.018(4)
C126 0.127(6) 0.109(6) 0.118(6) -0.022(4) 0.049(4) 0.015(4)
C127 0.093(5) 0.097(5) 0.078(4) 0.005(4) 0.028(4) -0.014(4)
C128 0.100(5) 0.092(5) 0.096(5) -0.013(4) 0.041(4) -0.008(4)
C129 0.099(6) 0.114(6) 0.081(6) -0.018(5) 0.034(5) -0.050(5)
C12A 0.236(8) 0.206(8) 0.235(8) -0.034(5) 0.091(6) 0.018(5)
C12B 0.236(8) 0.206(8) 0.235(8) -0.034(5) 0.091(6) 0.018(5)
C12C 0.236(8) 0.206(8) 0.235(8) -0.034(5) 0.091(6) 0.018(5)
C12D 0.236(8) 0.206(8) 0.235(8) -0.034(5) 0.091(6) 0.018(5)
C12E 0.236(8) 0.206(8) 0.235(8) -0.034(5) 0.091(6) 0.018(5)
C130 0.144(9) 0.167(10) 0.181(10) -0.023(8) 0.108(8) 0.009(7)
C131 0.101(5) 0.110(5) 0.116(5) 0.000(4) 0.045(4) -0.014(4)
C132 0.101(5) 0.081(5) 0.085(5) 0.004(4) 0.042(4) -0.017(4)
C133 0.135(6) 0.133(6) 0.135(6) 0.014(4) 0.048(5) 0.002(4)
C134 0.154(8) 0.100(7) 0.138(8) -0.027(6) 0.089(7) 0.002(6)
C13A 0.129(5) 0.095(4) 0.090(4) 0.010(3) 0.064(4) 0.016(4)
C13B 0.129(5) 0.095(4) 0.090(4) 0.010(3) 0.064(4) 0.016(4)
C13C 0.129(5) 0.095(4) 0.090(4) 0.010(3) 0.064(4) 0.016(4)
C13D 0.129(5) 0.095(4) 0.090(4) 0.010(3) 0.064(4) 0.016(4)
C13E 0.129(5) 0.095(4) 0.090(4) 0.010(3) 0.064(4) 0.016(4)

loop_
_atom_type_symbol
_atom_type_description
_atom_type_scat_dispersion_real
_atom_type_scat_dispersion_imag
_atom_type_scat_source
C C 0.0033 0.0016 'International Tables Vol C Tables 4.2.6.8 and 6.1.1.4'
H H 0.0000 0.0000 'International Tables Vol C Tables 4.2.6.8 and 6.1.1.4'
N N 0.0061 0.0033 'International Tables Vol C Tables 4.2.6.8 and 6.1.1.4'
O O 0.0106 0.0060 'International Tables Vol C Tables 4.2.6.8 and 6.1.1.4'
P P 0.1023 0.0942 'International Tables Vol C Tables 4.2.6.8 and 6.1.1.4'
Ni Ni 0.3393 1.1124 'International Tables Vol C Tables 4.2.6.8 and 6.1.1.4'

loop_
_geom_angle_atom_site_label_1
_geom_angle_atom_site_label_2
_geom_angle_atom_site_label_3
_geom_angle
_geom_angle_site_symmetry_1
_geom_angle_site_symmetry_3
N1 Ni1 P2 114.03(7) . .
N1 Ni1 P1 115.44(7) . .
P2 Ni1 P1 130.17(3) . .
N2 Ni2 P3 113.47(7) . .
N2 Ni2 P4 116.04(7) . .
P3 Ni2 P4 130.15(3) . .
C2 P1 C20 105.19(12) . .
C2 P1 C16 99.17(12) . .
C20 P1 C16 110.06(11) . .
C2 P1 Ni1 118.04(9) . .
C20 P1 Ni1 113.44(9) . .
C16 P1 Ni1 109.92(8) . .
C7 P2 C28 105.57(12) . .
C7 P2 C24 99.06(11) . .
C28 P2 C24 110.08(13) . .
C7 P2 Ni1 117.55(9) . .
C28 P2 Ni1 113.41(9) . .
C24 P2 Ni1 110.15(9) . .
C32 P3 C51 104.59(12) . .
C32 P3 C47 99.53(12) . .
C51 P3 C47 110.94(13) . .
C32 P3 Ni2 119.20(9) . .
C51 P3 Ni2 110.66(9) . .
C47 P3 Ni2 111.27(9) . .
C38 P4 C55 98.66(12) . .
C38 P4 C59 105.45(13) . .
C55 P4 C59 109.75(12) . .
C38 P4 Ni2 118.56(9) . .
C55 P4 Ni2 109.35(9) . .
C59 P4 Ni2 113.88(9) . .
C1 O1 C8 112.39(18) . .
C39 O2 C33 113.94(19) . .
N2 N1 Ni1 176.5(2) . .
N1 N2 Ni2 175.3(2) . .
C2 C1 O1 118.1(2) . .
C2 C1 C3 124.1(2) . .
O1 C1 C3 117.8(2) . .
C1 C2 C6 115.7(2) . .
C1 C2 P1 119.8(2) . .
C6 C2 P1 124.54(19) . .
C4 C3 C1 117.9(2) . .
C4 C3 C13 125.3(2) . .
C1 C3 C13 116.8(2) . .
C3 C4 C5 120.3(2) . .
C3 C4 H4 119.9 . .
C5 C4 H4 119.9 . .
C6 C5 C4 120.3(3) . .
C6 C5 H5 119.9 . .
C4 C5 H5 119.9 . .
C5 C6 C2 121.8(2) . .
C5 C6 H6 119.1 . .
C2 C6 H6 119.1 . .
C8 C7 C12 115.4(2) . .
C8 C7 P2 119.33(18) . .
C12 C7 P2 125.3(2) . .
O1 C8 C9 117.6(2) . .
O1 C8 C7 118.0(2) . .
C9 C8 C7 124.4(2) . .
C10 C9 C8 117.7(2) . .
C10 C9 C13 125.3(2) . .
C8 C9 C13 117.0(2) . .
C11 C10 C9 120.0(2) . .
C11 C10 H10 120.0 . .
C9 C10 H10 120.0 . .
C12 C11 C10 121.0(2) . .
C12 C11 H11 119.5 . .
C10 C11 H11 119.5 . .
C11 C12 C7 121.4(3) . .
C11 C12 H12 119.3 . .
C7 C12 H12 119.3 . .
C3 C13 C15 112.2(2) . .
C3 C13 C9 105.4(2) . .
C15 C13 C9 112.4(2) . .
C3 C13 C14 109.3(2) . .
C15 C13 C14 108.9(2) . .
C9 C13 C14 108.6(2) . .
C13 C14 H14A 109.5 . .
C13 C14 H14B 109.5 . .
H14A C14 H14B 109.5 . .
C13 C14 H14C 109.5 . .
H14A C14 H14C 109.5 . .
H14B C14 H14C 109.5 . .
C13 C15 H15A 109.5 . .
C13 C15 H15B 109.5 . .
H15A C15 H15B 109.5 . .
C13 C15 H15C 109.5 . .
H15A C15 H15C 109.5 . .
H15B C15 H15C 109.5 . .
C17 C16 C18 109.2(2) . .
C17 C16 C19 107.6(2) . .
C18 C16 C19 108.5(2) . .
C17 C16 P1 117.83(18) . .
C18 C16 P1 108.92(18) . .
C19 C16 P1 104.30(17) . .
C16 C17 H17A 109.5 . .
C16 C17 H17B 109.5 . .
H17A C17 H17B 109.5 . .
C16 C17 H17C 109.5 . .
H17A C17 H17C 109.5 . .
H17B C17 H17C 109.5 . .
C16 C18 H18A 109.5 . .
C16 C18 H18B 109.5 . .
H18A C18 H18B 109.5 . .
C16 C18 H18C 109.5 . .
H18A C18 H18C 109.5 . .
H18B C18 H18C 109.5 . .
C16 C19 H19A 109.5 . .
C16 C19 H19B 109.5 . .
H19A C19 H19B 109.5 . .
C16 C19 H19C 109.5 . .
H19A C19 H19C 109.5 . .
H19B C19 H19C 109.5 . .
C21 C20 C23 109.2(2) . .
C21 C20 C22 107.9(2) . .
C23 C20 C22 108.0(2) . .
C21 C20 P1 118.55(19) . .
C23 C20 P1 107.25(17) . .
C22 C20 P1 105.50(17) . .
C20 C21 H21A 109.5 . .
C20 C21 H21B 109.5 . .
H21A C21 H21B 109.5 . .
C20 C21 H21C 109.5 . .
H21A C21 H21C 109.5 . .
H21B C21 H21C 109.5 . .
C20 C22 H22A 109.5 . .
C20 C22 H22B 109.5 . .
H22A C22 H22B 109.5 . .
C20 C22 H22C 109.5 . .
H22A C22 H22C 109.5 . .
H22B C22 H22C 109.5 . .
C20 C23 H23A 109.5 . .
C20 C23 H23B 109.5 . .
H23A C23 H23B 109.5 . .
C20 C23 H23C 109.5 . .
H23A C23 H23C 109.5 . .
H23B C23 H23C 109.5 . .
C26 C24 C25 107.8(2) . .
C26 C24 C27 109.3(2) . .
C25 C24 C27 108.5(2) . .
C26 C24 P2 116.46(19) . .
C25 C24 P2 104.85(18) . .
C27 C24 P2 109.61(19) . .
C24 C25 H25A 109.5 . .
C24 C25 H25B 109.5 . .
H25A C25 H25B 109.5 . .
C24 C25 H25C 109.5 . .
H25A C25 H25C 109.5 . .
H25B C25 H25C 109.5 . .
C24 C26 H26A 109.5 . .
C24 C26 H26B 109.5 . .
H26A C26 H26B 109.5 . .
C24 C26 H26C 109.5 . .
H26A C26 H26C 109.5 . .
H26B C26 H26C 109.5 . .
C24 C27 H27A 109.5 . .
C24 C27 H27B 109.5 . .
H27A C27 H27B 109.5 . .
C24 C27 H27C 109.5 . .
H27A C27 H27C 109.5 . .
H27B C27 H27C 109.5 . .
C30 C28 C31 109.3(2) . .
C30 C28 C29 107.1(2) . .
C31 C28 C29 108.2(2) . .
C30 C28 P2 119.5(2) . .
C31 C28 P2 107.0(2) . .
C29 C28 P2 105.27(19) . .
C28 C29 H29A 109.5 . .
C28 C29 H29B 109.5 . .
H29A C29 H29B 109.5 . .
C28 C29 H29C 109.5 . .
H29A C29 H29C 109.5 . .
H29B C29 H29C 109.5 . .
C28 C30 H30A 109.5 . .
C28 C30 H30B 109.5 . .
H30A C30 H30B 109.5 . .
C28 C30 H30C 109.5 . .
H30A C30 H30C 109.5 . .
H30B C30 H30C 109.5 . .
C28 C31 H31A 109.5 . .
C28 C31 H31B 109.5 . .
H31A C31 H31B 109.5 . .
C28 C31 H31C 109.5 . .
H31A C31 H31C 109.5 . .
H31B C31 H31C 109.5 . .
C33 C32 C37 115.8(2) . .
C33 C32 P3 119.6(2) . .
C37 C32 P3 124.5(2) . .
C32 C33 O2 118.3(2) . .
C32 C33 C34 124.3(3) . .
O2 C33 C34 117.4(2) . .
C35 C34 C33 117.4(3) . .
C35 C34 C44 125.2(2) . .
C33 C34 C44 117.4(2) . .
C36 C35 C34 120.5(3) . .
C36 C35 H35 119.8 . .
C34 C35 H35 119.8 . .
C35 C36 C37 120.2(3) . .
C35 C36 H36 119.9 . .
C37 C36 H36 119.9 . .
C36 C37 C32 121.7(3) . .
C36 C37 H37 119.1 . .
C32 C37 H37 119.1 . .
C39 C38 C43 115.3(3) . .
C39 C38 P4 119.5(2) . .
C43 C38 P4 125.2(2) . .
O2 C39 C38 118.2(2) . .
O2 C39 C40 117.5(2) . .
C38 C39 C40 124.2(3) . .
C41 C40 C39 117.6(3) . .
C41 C40 C44 125.1(3) . .
C39 C40 C44 117.2(3) . .
C42 C41 C40 120.1(3) . .
C42 C41 H41 119.9 . .
C40 C41 H41 119.9 . .
C43 C42 C41 120.8(3) . .
C43 C42 H42 119.6 . .
C41 C42 H42 119.6 . .
C42 C43 C38 121.9(3) . .
C42 C43 H43 119.1 . .
C38 C43 H43 119.1 . .
C40 C44 C34 106.4(2) . .
C40 C44 C46 112.1(3) . .
C34 C44 C46 111.9(2) . .
C40 C44 C45 108.7(3) . .
C34 C44 C45 108.8(3) . .
C46 C44 C45 108.8(2) . .
C44 C45 H45A 109.5 . .
C44 C45 H45B 109.5 . .
H45A C45 H45B 109.5 . .
C44 C45 H45C 109.5 . .
H45A C45 H45C 109.5 . .
H45B C45 H45C 109.5 . .
C44 C46 H46A 109.5 . .
C44 C46 H46B 109.5 . .
H46A C46 H46B 109.5 . .
C44 C46 H46C 109.5 . .
H46A C46 H46C 109.5 . .
H46B C46 H46C 109.5 . .
C49 C47 C50 109.0(2) . .
C49 C47 C48 109.1(2) . .
C50 C47 C48 107.3(2) . .
C49 C47 P3 108.59(18) . .
C50 C47 P3 118.81(19) . .
C48 C47 P3 103.67(18) . .
C47 C48 H48A 109.5 . .
C47 C48 H48B 109.5 . .
H48A C48 H48B 109.5 . .
C47 C48 H48C 109.5 . .
H48A C48 H48C 109.5 . .
H48B C48 H48C 109.5 . .
C47 C49 H49A 109.5 . .
C47 C49 H49B 109.5 . .
H49A C49 H49B 109.5 . .
C47 C49 H49C 109.5 . .
H49A C49 H49C 109.5 . .
H49B C49 H49C 109.5 . .
C47 C50 H50A 109.5 . .
C47 C50 H50B 109.5 . .
H50A C50 H50B 109.5 . .
C47 C50 H50C 109.5 . .
H50A C50 H50C 109.5 . .
H50B C50 H50C 109.5 . .
C53 C51 C54 109.3(2) . .
C53 C51 C52 107.7(2) . .
C54 C51 C52 108.1(2) . .
C53 C51 P3 118.8(2) . .
C54 C51 P3 106.40(19) . .
C52 C51 P3 106.06(19) . .
C51 C52 H52A 109.5 . .
C51 C52 H52B 109.5 . .
H52A C52 H52B 109.5 . .
C51 C52 H52C 109.5 . .
H52A C52 H52C 109.5 . .
H52B C52 H52C 109.5 . .
C51 C53 H53A 109.5 . .
C51 C53 H53B 109.5 . .
H53A C53 H53B 109.5 . .
C51 C53 H53C 109.5 . .
H53A C53 H53C 109.5 . .
H53B C53 H53C 109.5 . .
C51 C54 H54A 109.5 . .
C51 C54 H54B 109.5 . .
H54A C54 H54B 109.5 . .
C51 C54 H54C 109.5 . .
H54A C54 H54C 109.5 . .
H54B C54 H54C 109.5 . .
C57 C55 C56 107.3(2) . .
C57 C55 C58 109.5(2) . .
C56 C55 C58 109.0(2) . .
C57 C55 P4 116.55(19) . .
C56 C55 P4 104.64(18) . .
C58 C55 P4 109.56(19) . .
C55 C56 H56A 109.5 . .
C55 C56 H56B 109.5 . .
H56A C56 H56B 109.5 . .
C55 C56 H56C 109.5 . .
H56A C56 H56C 109.5 . .
H56B C56 H56C 109.5 . .
C55 C57 H57A 109.5 . .
C55 C57 H57B 109.5 . .
H57A C57 H57B 109.5 . .
C55 C57 H57C 109.5 . .
H57A C57 H57C 109.5 . .
H57B C57 H57C 109.5 . .
C55 C58 H58A 109.5 . .
C55 C58 H58B 109.5 . .
H58A C58 H58B 109.5 . .
C55 C58 H58C 109.5 . .
H58A C58 H58C 109.5 . .
H58B C58 H58C 109.5 . .
C61 C59 C60 109.1(2) . .
C61 C59 C62 107.3(2) . .
C60 C59 C62 107.9(3) . .
C61 C59 P4 119.1(2) . .
C60 C59 P4 107.7(2) . .
C62 C59 P4 105.26(19) . .
C59 C60 H60A 109.5 . .
C59 C60 H60B 109.5 . .
H60A C60 H60B 109.5 . .
C59 C60 H60C 109.5 . .
H60A C60 H60C 109.5 . .
H60B C60 H60C 109.5 . .
C59 C61 H61A 109.5 . .
C59 C61 H61B 109.5 . .
H61A C61 H61B 109.5 . .
C59 C61 H61C 109.5 . .
H61A C61 H61C 109.5 . .
H61B C61 H61C 109.5 . .
C59 C62 H62A 109.5 . .
C59 C62 H62B 109.5 . .
H62A C62 H62B 109.5 . .
C59 C62 H62C 109.5 . .
H62A C62 H62C 109.5 . .
H62B C62 H62C 109.5 . .
N3 Ni3 P5 115.04(7) . .
N3 Ni3 P6 116.07(7) . .
P5 Ni3 P6 128.88(3) . .
N4 Ni4 P7 114.88(7) . .
N4 Ni4 P8 115.61(7) . .
P7 Ni4 P8 129.41(3) . .
C63 P5 C82 103.83(13) . .
C63 P5 C78 99.85(13) . .
C82 P5 C78 110.03(13) . .
C63 P5 Ni3 121.01(10) . .
C82 P5 Ni3 111.06(9) . .
C78 P5 Ni3 110.25(9) . .
C70 P6 C86 99.17(12) . .
C70 P6 C90 105.20(12) . .
C86 P6 C90 110.31(12) . .
C70 P6 Ni3 120.40(9) . .
C86 P6 Ni3 110.36(9) . .
C90 P6 Ni3 110.67(9) . .
C94 P7 C109 98.86(12) . .
C94 P7 C113 105.35(12) . .
C109 P7 C113 110.09(13) . .
C94 P7 Ni4 119.86(9) . .
C109 P7 Ni4 110.15(9) . .
C113 P7 Ni4 111.65(9) . .
C100 P8 C121 104.24(12) . .
C100 P8 C117 99.56(12) . .
C121 P8 C117 110.32(12) . .
C100 P8 Ni4 120.33(9) . .
C121 P8 Ni4 111.49(9) . .
C117 P8 Ni4 110.09(9) . .
C69 O3 C64 113.42(19) . .
C95 O4 C101 112.92(19) . .
N4 N3 Ni3 173.8(2) . .
N3 N4 Ni4 175.7(2) . .
C64 C63 C68 115.8(3) . .
C64 C63 P5 120.1(2) . .
C68 C63 P5 124.1(2) . .
C63 C64 O3 118.1(2) . .
C63 C64 C65 124.1(3) . .
O3 C64 C65 117.8(2) . .
C66 C65 C64 117.6(3) . .
C66 C65 C75 125.5(3) . .
C64 C65 C75 116.9(2) . .
C67 C66 C65 120.4(3) . .
C67 C66 H66 119.8 . .
C65 C66 H66 119.8 . .
C66 C67 C68 120.9(3) . .
C66 C67 H67 119.5 . .
C68 C67 H67 119.5 . .
C67 C68 C63 121.2(3) . .
C67 C68 H68 119.4 . .
C63 C68 H68 119.4 . .
C70 C69 O3 118.4(2) . .
C70 C69 C74 124.1(2) . .
O3 C69 C74 117.4(2) . .
C69 C70 C71 115.9(2) . .
C69 C70 P6 120.13(19) . .
C71 C70 P6 124.0(2) . .
C72 C71 C70 121.1(3) . .
C72 C71 H71 119.5 . .
C70 C71 H71 119.5 . .
C73 C72 C71 121.1(3) . .
C73 C72 H72 119.5 . .
C71 C72 H72 119.5 . .
C72 C73 C74 120.1(3) . .
C72 C73 H73 119.9 . .
C74 C73 H73 119.9 . .
C73 C74 C69 117.7(3) . .
C73 C74 C75 124.8(2) . .
C69 C74 C75 117.5(2) . .
C65 C75 C74 106.0(2) . .
C65 C75 C77 112.3(3) . .
C74 C75 C77 112.5(2) . .
C65 C75 C76 109.1(2) . .
C74 C75 C76 108.9(2) . .
C77 C75 C76 108.0(2) . .
C75 C76 H76A 109.5 . .
C75 C76 H76B 109.5 . .
H76A C76 H76B 109.5 . .
C75 C76 H76C 109.5 . .
H76A C76 H76C 109.5 . .
H76B C76 H76C 109.5 . .
C75 C77 H77A 109.5 . .
C75 C77 H77B 109.5 . .
H77A C77 H77B 109.5 . .
C75 C77 H77C 109.5 . .
H77A C77 H77C 109.5 . .
H77B C77 H77C 109.5 . .
C81 C78 C80 109.4(2) . .
C81 C78 C79 108.5(2) . .
C80 C78 C79 107.9(2) . .
C81 C78 P5 109.68(19) . .
C80 C78 P5 116.67(19) . .
C79 C78 P5 104.29(19) . .
C78 C79 H79A 109.5 . .
C78 C79 H79B 109.5 . .
H79A C79 H79B 109.5 . .
C78 C79 H79C 109.5 . .
H79A C79 H79C 109.5 . .
H79B C79 H79C 109.5 . .
C78 C80 H80A 109.5 . .
C78 C80 H80B 109.5 . .
H80A C80 H80B 109.5 . .
C78 C80 H80C 109.5 . .
H80A C80 H80C 109.5 . .
H80B C80 H80C 109.5 . .
C78 C81 H81A 109.5 . .
C78 C81 H81B 109.5 . .
H81A C81 H81B 109.5 . .
C78 C81 H81C 109.5 . .
H81A C81 H81C 109.5 . .
H81B C81 H81C 109.5 . .
C83 C82 C84 107.5(2) . .
C83 C82 C85 107.4(2) . .
C84 C82 C85 108.9(2) . .
C83 C82 P5 105.75(19) . .
C84 C82 P5 119.19(19) . .
C85 C82 P5 107.5(2) . .
C82 C83 H83A 109.5 . .
C82 C83 H83B 109.5 . .
H83A C83 H83B 109.5 . .
C82 C83 H83C 109.5 . .
H83A C83 H83C 109.5 . .
H83B C83 H83C 109.5 . .
C82 C84 H84A 109.5 . .
C82 C84 H84B 109.5 . .
H84A C84 H84B 109.5 . .
C82 C84 H84C 109.5 . .
H84A C84 H84C 109.5 . .
H84B C84 H84C 109.5 . .
C82 C85 H85A 109.5 . .
C82 C85 H85B 109.5 . .
H85A C85 H85B 109.5 . .
C82 C85 H85C 109.5 . .
H85A C85 H85C 109.5 . .
H85B C85 H85C 109.5 . .
C89 C86 C87 109.3(2) . .
C89 C86 C88 108.7(2) . .
C87 C86 C88 107.4(2) . .
C89 C86 P6 109.68(19) . .
C87 C86 P6 117.11(19) . .
C88 C86 P6 104.23(18) . .
C86 C87 H87A 109.5 . .
C86 C87 H87B 109.5 . .
H87A C87 H87B 109.5 . .
C86 C87 H87C 109.5 . .
H87A C87 H87C 109.5 . .
H87B C87 H87C 109.5 . .
C86 C88 H88A 109.5 . .
C86 C88 H88B 109.5 . .
H88A C88 H88B 109.5 . .
C86 C88 H88C 109.5 . .
H88A C88 H88C 109.5 . .
H88B C88 H88C 109.5 . .
C86 C89 H89A 109.5 . .
C86 C89 H89B 109.5 . .
H89A C89 H89B 109.5 . .
C86 C89 H89C 109.5 . .
H89A C89 H89C 109.5 . .
H89B C89 H89C 109.5 . .
C93 C90 C92 107.9(2) . .
C93 C90 C91 109.4(2) . .
C92 C90 C91 107.4(2) . .
C93 C90 P6 106.08(18) . .
C92 C90 P6 106.00(17) . .
C91 C90 P6 119.5(2) . .
C90 C91 H91A 109.5 . .
C90 C91 H91B 109.5 . .
H91A C91 H91B 109.5 . .
C90 C91 H91C 109.5 . .
H91A C91 H91C 109.5 . .
H91B C91 H91C 109.5 . .
C90 C92 H92A 109.5 . .
C90 C92 H92B 109.5 . .
H92A C92 H92B 109.5 . .
C90 C92 H92C 109.5 . .
H92A C92 H92C 109.5 . .
H92B C92 H92C 109.5 . .
C90 C93 H93A 109.5 . .
C90 C93 H93B 109.5 . .
H93A C93 H93B 109.5 . .
C90 C93 H93C 109.5 . .
H93A C93 H93C 109.5 . .
H93B C93 H93C 109.5 . .
C95 C94 C99 115.5(2) . .
C95 C94 P7 119.93(19) . .
C99 C94 P7 124.6(2) . .
C94 C95 O4 118.1(2) . .
C94 C95 C96 124.5(2) . .
O4 C95 C96 117.4(2) . .
C97 C96 C95 117.2(3) . .
C97 C96 C106 125.0(2) . .
C95 C96 C106 117.8(2) . .
C98 C97 C96 120.5(3) . .
C98 C97 H97 119.8 . .
C96 C97 H97 119.8 . .
C99 C98 C97 120.2(3) . .
C99 C98 H98 119.9 . .
C97 C98 H98 119.9 . .
C98 C99 C94 122.1(3) . .
C98 C99 H99 118.9 . .
C94 C99 H99 118.9 . .
C101 C100 C105 115.2(2) . .
C101 C100 P8 120.0(2) . .
C105 C100 P8 124.8(2) . .
O4 C101 C102 117.7(2) . .
O4 C101 C100 117.8(2) . .
C102 C101 C100 124.5(3) . .
C103 C102 C101 117.5(3) . .
C103 C102 C106 125.4(3) . .
C101 C102 C106 117.1(2) . .
C102 C103 C104 120.4(3) . .
C102 C103 H103 119.8 . .
C104 C103 H103 119.8 . .
C105 C104 C103 120.4(3) . .
C105 C104 H104 119.8 . .
C103 C104 H104 119.8 . .
C104 C105 C100 122.0(3) . .
C104 C105 H105 119.0 . .
C100 C105 H105 119.0 . .
C96 C106 C108 112.8(2) . .
C96 C106 C102 104.8(2) . .
C108 C106 C102 112.1(2) . .
C96 C106 C107 109.1(2) . .
C108 C106 C107 108.8(2) . .
C102 C106 C107 109.0(2) . .
C106 C107 H10A 109.5 . .
C106 C107 H10B 109.5 . .
H10A C107 H10B 109.5 . .
C106 C107 H10C 109.5 . .
H10A C107 H10C 109.5 . .
H10B C107 H10C 109.5 . .
C106 C108 H10D 109.5 . .
C106 C108 H10E 109.5 . .
H10D C108 H10E 109.5 . .
C106 C108 H10F 109.5 . .
H10D C108 H10F 109.5 . .
H10E C108 H10F 109.5 . .
C112 C109 C111 107.9(3) . .
C112 C109 C110 108.9(2) . .
C111 C109 C110 108.7(2) . .
C112 C109 P7 104.30(19) . .
C111 C109 P7 116.82(19) . .
C110 C109 P7 109.9(2) . .
C109 C110 H11A 109.5 . .
C109 C110 H11B 109.5 . .
H11A C110 H11B 109.5 . .
C109 C110 H11C 109.5 . .
H11A C110 H11C 109.5 . .
H11B C110 H11C 109.5 . .
C109 C111 H11D 109.5 . .
C109 C111 H11E 109.5 . .
H11D C111 H11E 109.5 . .
C109 C111 H11F 109.5 . .
H11D C111 H11F 109.5 . .
H11E C111 H11F 109.5 . .
C109 C112 H11G 109.5 . .
C109 C112 H11H 109.5 . .
H11G C112 H11H 109.5 . .
C109 C112 H11I 109.5 . .
H11G C112 H11I 109.5 . .
H11H C112 H11I 109.5 . .
C116 C113 C114 109.0(2) . .
C116 C113 C115 107.9(2) . .
C114 C113 C115 107.0(2) . .
C116 C113 P7 119.3(2) . .
C114 C113 P7 107.48(19) . .
C115 C113 P7 105.60(18) . .
C113 C114 H11J 109.5 . .
C113 C114 H11K 109.5 . .
H11J C114 H11K 109.5 . .
C113 C114 H11L 109.5 . .
H11J C114 H11L 109.5 . .
H11K C114 H11L 109.5 . .
C113 C115 H11M 109.5 . .
C113 C115 H11N 109.5 . .
H11M C115 H11N 109.5 . .
C113 C115 H11O 109.5 . .
H11M C115 H11O 109.5 . .
H11N C115 H11O 109.5 . .
C113 C116 H11P 109.5 . .
C113 C116 H11Q 109.5 . .
H11P C116 H11Q 109.5 . .
C113 C116 H11R 109.5 . .
H11P C116 H11R 109.5 . .
H11Q C116 H11R 109.5 . .
C118 C117 C119 109.1(2) . .
C118 C117 C120 108.6(2) . .
C119 C117 C120 108.2(2) . .
C118 C117 P8 109.63(18) . .
C119 C117 P8 117.13(19) . .
C120 C117 P8 103.87(18) . .
C117 C118 H11S 109.5 . .
C117 C118 H11T 109.5 . .
H11S C118 H11T 109.5 . .
C117 C118 H11U 109.5 . .
H11S C118 H11U 109.5 . .
H11T C118 H11U 109.5 . .
C117 C119 H11V 109.5 . .
C117 C119 H11W 109.5 . .
H11V C119 H11W 109.5 . .
C117 C119 H11X 109.5 . .
H11V C119 H11X 109.5 . .
H11W C119 H11X 109.5 . .
C117 C120 H12A 109.5 . .
C117 C120 H12B 109.5 . .
H12A C120 H12B 109.5 . .
C117 C120 H12C 109.5 . .
H12A C120 H12C 109.5 . .
H12B C120 H12C 109.5 . .
C124 C121 C123 107.7(2) . .
C124 C121 C122 107.2(2) . .
C123 C121 C122 109.5(2) . .
C124 C121 P8 105.36(17) . .
C123 C121 P8 119.10(18) . .
C122 C121 P8 107.33(17) . .
C121 C122 H12D 109.5 . .
C121 C122 H12E 109.5 . .
H12D C122 H12E 109.5 . .
C121 C122 H12F 109.5 . .
H12D C122 H12F 109.5 . .
H12E C122 H12F 109.5 . .
C121 C123 H12G 109.5 . .
C121 C123 H12H 109.5 . .
H12G C123 H12H 109.5 . .
C121 C123 H12I 109.5 . .
H12G C123 H12I 109.5 . .
H12H C123 H12I 109.5 . .
C121 C124 H12J 109.5 . .
C121 C124 H12K 109.5 . .
H12J C124 H12K 109.5 . .
C121 C124 H12L 109.5 . .
H12J C124 H12L 109.5 . .
H12K C124 H12L 109.5 . .
C126 C125 H12M 109.5 . .
C126 C125 H12N 109.5 . .
H12M C125 H12N 109.5 . .
C126 C125 H12O 109.5 . .
H12M C125 H12O 109.5 . .
H12N C125 H12O 109.5 . .
C127 C126 C125 116.2(8) . .
C127 C126 H12P 108.2 . .
C125 C126 H12P 108.2 . .
C127 C126 H12Q 108.2 . .
C125 C126 H12Q 108.2 . .
H12P C126 H12Q 107.4 . .
C126 C127 C128 118.5(7) . .
C126 C127 H12R 107.7 . .
C128 C127 H12R 107.7 . .
C126 C127 H12S 107.7 . .
C128 C127 H12S 107.7 . .
H12R C127 H12S 107.1 . .
C129 C128 C127 115.5(7) . .
C129 C128 H12T 108.4 . .
C127 C128 H12T 108.4 . .
C129 C128 H12U 108.4 . .
C127 C128 H12U 108.4 . .
H12T C128 H12U 107.5 . .
C128 C129 H12V 109.5 . .
C128 C129 H12W 109.5 . .
H12V C129 H12W 109.5 . .
C128 C129 H12X 109.5 . .
H12V C129 H12X 109.5 . .
H12W C129 H12X 109.5 . .
C12B C12A H20A 109.5 . .
C12B C12A H20B 109.5 . .
H20A C12A H20B 109.5 . .
C12B C12A H20C 109.5 . .
H20A C12A H20C 109.5 . .
H20B C12A H20C 109.5 . .
C12C C12B C12A 117.8(14) . .
C12C C12B H20D 107.9 . .
C12A C12B H20D 107.9 . .
C12C C12B H20E 107.9 . .
C12A C12B H20E 107.9 . .
H20D C12B H20E 107.2 . .
C12B C12C C12D 120.5(13) . .
C12B C12C H20F 107.2 . .
C12D C12C H20F 107.2 . .
C12B C12C H20G 107.2 . .
C12D C12C H20G 107.2 . .
H20F C12C H20G 106.8 . .
C12E C12D C12C 119.6(14) . .
C12E C12D H20H 107.4 . .
C12C C12D H20H 107.4 . .
C12E C12D H29I 107.4 . .
C12C C12D H29I 107.4 . .
H20H C12D H29I 107.0 . .
C12D C12E H20J 109.5 . .
C12D C12E H20K 109.5 . .
H20J C12E H20K 109.5 . .
C12D C12E H20L 109.5 . .
H20J C12E H20L 109.5 . .
H20K C12E H20L 109.5 . .
C131 C130 H13A 109.5 . .
C131 C130 H13B 109.5 . .
H13A C130 H13B 109.5 . .
C131 C130 H13C 109.5 . .
H13A C130 H13C 109.5 . .
H13B C130 H13C 109.5 . .
C130 C131 C132 120.6(10) . .
C130 C131 H13D 107.2 . .
C132 C131 H13D 107.2 . .
C130 C131 H13E 107.2 . .
C132 C131 H13E 107.2 . .
H13D C131 H13E 106.8 . .
C131 C132 C133 118.4(8) . .
C131 C132 H13F 107.7 . .
C133 C132 H13F 107.7 . .
C131 C132 H13G 107.7 . .
C133 C132 H13G 107.7 . .
H13F C132 H13G 107.1 . .
C134 C133 C132 119.3(9) . .
C134 C133 H13H 107.5 . .
C132 C133 H13H 107.5 . .
C134 C133 H13I 107.5 . .
C132 C133 H13I 107.5 . .
H13H C133 H13I 107.0 . .
C133 C134 H13J 109.5 . .
C133 C134 H13K 109.5 . .
H13J C134 H13K 109.5 . .
C133 C134 H13L 109.5 . .
H13J C134 H13L 109.5 . .
H13K C134 H13L 109.5 . .
C13B C13A H13M 109.5 . .
C13B C13A H13N 109.5 . .
H13M C13A H13N 109.5 . .
C13B C13A H13O 109.5 . .
H13M C13A H13O 109.5 . .
H13N C13A H13O 109.5 . .
C13A C13B C13C 115.9(9) . .
C13A C13B H13P 108.3 . .
C13C C13B H13P 108.3 . .
C13A C13B H13Q 108.3 . .
C13C C13B H13Q 108.3 . .
H13P C13B H13Q 107.4 . .
C13B C13C C13D 118.8(8) . .
C13B C13C H13R 107.6 . .
C13D C13C H13R 107.6 . .
C13B C13C H13S 107.6 . .
C13D C13C H13S 107.6 . .
H13R C13C H13S 107.0 . .
C13E C13D C13C 117.6(9) . .
C13E C13D C13E 77.7(8) . 3_666
C13C C13D C13E 138.6(10) . 3_666
C13E C13D H13T 107.9 . .
C13C C13D H13T 107.9 . .
C13E C13D H13T 34.4 3_666 .
C13E C13D H13U 107.9 . .
C13C C13D H13U 107.9 . .
C13E C13D H13U 102.2 3_666 .
H13T C13D H13U 107.2 . .
C13D C13E H13V 109.5 . .
C13D C13E H13V 40.2 3_666 .
C13D C13E H13W 109.5 . .
C13D C13E H13W 143.2 3_666 .
H13V C13E H13W 109.5 . .
C13D C13E H13X 109.5 . .
C13D C13E H13X 75.5 3_666 .
H13V C13E H13X 109.5 . .
H13W C13E H13X 109.5 . .

loop_
_geom_bond_atom_site_label_1
_geom_bond_atom_site_label_2
_geom_bond_distance
_geom_bond_site_symmetry_2
Ni1 N1 1.781(2) .
Ni1 P2 2.1781(8) .
Ni1 P1 2.1866(8) .
Ni2 N2 1.779(2) .
Ni2 P3 2.1861(8) .
Ni2 P4 2.1887(8) .
P1 C2 1.853(3) .
P1 C20 1.899(3) .
P1 C16 1.901(3) .
P2 C7 1.853(3) .
P2 C28 1.907(3) .
P2 C24 1.907(3) .
P3 C32 1.857(3) .
P3 C51 1.900(3) .
P3 C47 1.905(3) .
P4 C38 1.845(3) .
P4 C55 1.903(3) .
P4 C59 1.906(3) .
O1 C1 1.394(3) .
O1 C8 1.396(3) .
O2 C39 1.389(3) .
O2 C33 1.394(3) .
N1 N2 1.144(3) .
C1 C2 1.390(3) .
C1 C3 1.399(4) .
C2 C6 1.410(4) .
C3 C4 1.388(4) .
C3 C13 1.528(3) .
C4 C5 1.389(4) .
C4 H4 0.9500 .
C5 C6 1.383(4) .
C5 H5 0.9500 .
C6 H6 0.9500 .
C7 C8 1.397(4) .
C7 C12 1.409(3) .
C8 C9 1.397(3) .
C9 C10 1.388(4) .
C9 C13 1.529(4) .
C10 C11 1.385(4) .
C10 H10 0.9500 .
C11 C12 1.384(4) .
C11 H11 0.9500 .
C12 H12 0.9500 .
C13 C15 1.529(4) .
C13 C14 1.547(4) .
C14 H14A 0.9800 .
C14 H14B 0.9800 .
C14 H14C 0.9800 .
C15 H15A 0.9800 .
C15 H15B 0.9800 .
C15 H15C 0.9800 .
C16 C17 1.535(4) .
C16 C18 1.539(4) .
C16 C19 1.541(4) .
C17 H17A 0.9800 .
C17 H17B 0.9800 .
C17 H17C 0.9800 .
C18 H18A 0.9800 .
C18 H18B 0.9800 .
C18 H18C 0.9800 .
C19 H19A 0.9800 .
C19 H19B 0.9800 .
C19 H19C 0.9800 .
C20 C21 1.528(4) .
C20 C23 1.540(4) .
C20 C22 1.540(4) .
C21 H21A 0.9800 .
C21 H21B 0.9800 .
C21 H21C 0.9800 .
C22 H22A 0.9800 .
C22 H22B 0.9800 .
C22 H22C 0.9800 .
C23 H23A 0.9800 .
C23 H23B 0.9800 .
C23 H23C 0.9800 .
C24 C26 1.534(4) .
C24 C25 1.536(4) .
C24 C27 1.541(4) .
C25 H25A 0.9800 .
C25 H25B 0.9800 .
C25 H25C 0.9800 .
C26 H26A 0.9800 .
C26 H26B 0.9800 .
C26 H26C 0.9800 .
C27 H27A 0.9800 .
C27 H27B 0.9800 .
C27 H27C 0.9800 .
C28 C30 1.535(4) .
C28 C31 1.536(4) .
C28 C29 1.536(4) .
C29 H29A 0.9800 .
C29 H29B 0.9800 .
C29 H29C 0.9800 .
C30 H30A 0.9800 .
C30 H30B 0.9800 .
C30 H30C 0.9800 .
C31 H31A 0.9800 .
C31 H31B 0.9800 .
C31 H31C 0.9800 .
C32 C33 1.386(4) .
C32 C37 1.401(4) .
C33 C34 1.400(4) .
C34 C35 1.389(4) .
C34 C44 1.527(4) .
C35 C36 1.384(4) .
C35 H35 0.9500 .
C36 C37 1.387(4) .
C36 H36 0.9500 .
C37 H37 0.9500 .
C38 C39 1.398(4) .
C38 C43 1.404(4) .
C39 C40 1.403(4) .
C40 C41 1.386(4) .
C40 C44 1.522(4) .
C41 C42 1.384(5) .
C41 H41 0.9500 .
C42 C43 1.382(4) .
C42 H42 0.9500 .
C43 H43 0.9500 .
C44 C46 1.537(4) .
C44 C45 1.552(4) .
C45 H45A 0.9800 .
C45 H45B 0.9800 .
C45 H45C 0.9800 .
C46 H46A 0.9800 .
C46 H46B 0.9800 .
C46 H46C 0.9800 .
C47 C49 1.529(4) .
C47 C50 1.539(4) .
C47 C48 1.543(4) .
C48 H48A 0.9800 .
C48 H48B 0.9800 .
C48 H48C 0.9800 .
C49 H49A 0.9800 .
C49 H49B 0.9800 .
C49 H49C 0.9800 .
C50 H50A 0.9800 .
C50 H50B 0.9800 .
C50 H50C 0.9800 .
C51 C53 1.525(4) .
C51 C54 1.531(4) .
C51 C52 1.539(4) .
C52 H52A 0.9800 .
C52 H52B 0.9800 .
C52 H52C 0.9800 .
C53 H53A 0.9800 .
C53 H53B 0.9800 .
C53 H53C 0.9800 .
C54 H54A 0.9800 .
C54 H54B 0.9800 .
C54 H54C 0.9800 .
C55 C57 1.538(4) .
C55 C56 1.539(4) .
C55 C58 1.541(4) .
C56 H56A 0.9800 .
C56 H56B 0.9800 .
C56 H56C 0.9800 .
C57 H57A 0.9800 .
C57 H57B 0.9800 .
C57 H57C 0.9800 .
C58 H58A 0.9800 .
C58 H58B 0.9800 .
C58 H58C 0.9800 .
C59 C61 1.533(4) .
C59 C60 1.534(4) .
C59 C62 1.542(4) .
C60 H60A 0.9800 .
C60 H60B 0.9800 .
C60 H60C 0.9800 .
C61 H61A 0.9800 .
C61 H61B 0.9800 .
C61 H61C 0.9800 .
C62 H62A 0.9800 .
C62 H62B 0.9800 .
C62 H62C 0.9800 .
Ni3 N3 1.788(2) .
Ni3 P5 2.1874(8) .
Ni3 P6 2.1905(8) .
Ni4 N4 1.794(2) .
Ni4 P7 2.1902(8) .
Ni4 P8 2.1936(8) .
P5 C63 1.851(3) .
P5 C82 1.901(3) .
P5 C78 1.905(3) .
P6 C70 1.859(3) .
P6 C86 1.901(3) .
P6 C90 1.906(3) .
P7 C94 1.852(3) .
P7 C109 1.904(3) .
P7 C113 1.905(3) .
P8 C100 1.852(3) .
P8 C121 1.904(3) .
P8 C117 1.906(3) .
O3 C69 1.392(3) .
O3 C64 1.392(3) .
O4 C95 1.394(3) .
O4 C101 1.395(3) .
N3 N4 1.131(3) .
C63 C64 1.387(4) .
C63 C68 1.413(4) .
C64 C65 1.404(4) .
C65 C66 1.385(4) .
C65 C75 1.526(4) .
C66 C67 1.378(5) .
C66 H66 0.9500 .
C67 C68 1.384(4) .
C67 H67 0.9500 .
C68 H68 0.9500 .
C69 C70 1.389(4) .
C69 C74 1.399(4) .
C70 C71 1.407(4) .
C71 C72 1.389(4) .
C71 H71 0.9500 .
C72 C73 1.377(4) .
C72 H72 0.9500 .
C73 C74 1.389(4) .
C73 H73 0.9500 .
C74 C75 1.527(4) .
C75 C77 1.538(4) .
C75 C76 1.543(4) .
C76 H76A 0.9800 .
C76 H76B 0.9800 .
C76 H76C 0.9800 .
C77 H77A 0.9800 .
C77 H77B 0.9800 .
C77 H77C 0.9800 .
C78 C81 1.528(4) .
C78 C80 1.536(4) .
C78 C79 1.538(4) .
C79 H79A 0.9800 .
C79 H79B 0.9800 .
C79 H79C 0.9800 .
C80 H80A 0.9800 .
C80 H80B 0.9800 .
C80 H80C 0.9800 .
C81 H81A 0.9800 .
C81 H81B 0.9800 .
C81 H81C 0.9800 .
C82 C83 1.529(4) .
C82 C84 1.530(4) .
C82 C85 1.538(4) .
C83 H83A 0.9800 .
C83 H83B 0.9800 .
C83 H83C 0.9800 .
C84 H84A 0.9800 .
C84 H84B 0.9800 .
C84 H84C 0.9800 .
C85 H85A 0.9800 .
C85 H85B 0.9800 .
C85 H85C 0.9800 .
C86 C89 1.535(4) .
C86 C87 1.537(4) .
C86 C88 1.543(4) .
C87 H87A 0.9800 .
C87 H87B 0.9800 .
C87 H87C 0.9800 .
C88 H88A 0.9800 .
C88 H88B 0.9800 .
C88 H88C 0.9800 .
C89 H89A 0.9800 .
C89 H89B 0.9800 .
C89 H89C 0.9800 .
C90 C93 1.534(4) .
C90 C92 1.534(4) .
C90 C91 1.537(4) .
C91 H91A 0.9800 .
C91 H91B 0.9800 .
C91 H91C 0.9800 .
C92 H92A 0.9800 .
C92 H92B 0.9800 .
C92 H92C 0.9800 .
C93 H93A 0.9800 .
C93 H93B 0.9800 .
C93 H93C 0.9800 .
C94 C95 1.392(4) .
C94 C99 1.402(4) .
C95 C96 1.396(4) .
C96 C97 1.395(4) .
C96 C106 1.524(4) .
C97 C98 1.386(4) .
C97 H97 0.9500 .
C98 C99 1.382(4) .
C98 H98 0.9500 .
C99 H99 0.9500 .
C100 C101 1.398(4) .
C100 C105 1.403(4) .
C101 C102 1.396(4) .
C102 C103 1.385(4) .
C102 C106 1.534(4) .
C103 C104 1.391(4) .
C103 H103 0.9500 .
C104 C105 1.381(4) .
C104 H104 0.9500 .
C105 H105 0.9500 .
C106 C108 1.530(4) .
C106 C107 1.540(4) .
C107 H10A 0.9800 .
C107 H10B 0.9800 .
C107 H10C 0.9800 .
C108 H10D 0.9800 .
C108 H10E 0.9800 .
C108 H10F 0.9800 .
C109 C112 1.538(4) .
C109 C111 1.541(4) .
C109 C110 1.543(4) .
C110 H11A 0.9800 .
C110 H11B 0.9800 .
C110 H11C 0.9800 .
C111 H11D 0.9800 .
C111 H11E 0.9800 .
C111 H11F 0.9800 .
C112 H11G 0.9800 .
C112 H11H 0.9800 .
C112 H11I 0.9800 .
C113 C116 1.537(4) .
C113 C114 1.538(4) .
C113 C115 1.544(4) .
C114 H11J 0.9800 .
C114 H11K 0.9800 .
C114 H11L 0.9800 .
C115 H11M 0.9800 .
C115 H11N 0.9800 .
C115 H11O 0.9800 .
C116 H11P 0.9800 .
C116 H11Q 0.9800 .
C116 H11R 0.9800 .
C117 C118 1.525(4) .
C117 C119 1.535(4) .
C117 C120 1.539(4) .
C118 H11S 0.9800 .
C118 H11T 0.9800 .
C118 H11U 0.9800 .
C119 H11V 0.9800 .
C119 H11W 0.9800 .
C119 H11X 0.9800 .
C120 H12A 0.9800 .
C120 H12B 0.9800 .
C120 H12C 0.9800 .
C121 C124 1.533(4) .
C121 C123 1.533(4) .
C121 C122 1.538(3) .
C122 H12D 0.9800 .
C122 H12E 0.9800 .
C122 H12F 0.9800 .
C123 H12G 0.9800 .
C123 H12H 0.9800 .
C123 H12I 0.9800 .
C124 H12J 0.9800 .
C124 H12K 0.9800 .
C124 H12L 0.9800 .
C125 C126 1.467(7) .
C125 H12M 0.9800 .
C125 H12N 0.9800 .
C125 H12O 0.9800 .
C126 C127 1.464(7) .
C126 H12P 0.9900 .
C126 H12Q 0.9900 .
C127 C128 1.528(7) .
C127 H12R 0.9900 .
C127 H12S 0.9900 .
C128 C129 1.478(7) .
C128 H12T 0.9900 .
C128 H12U 0.9900 .
C129 H12V 0.9800 .
C129 H12W 0.9800 .
C129 H12X 0.9800 .
C12A C12B 1.456(10) .
C12A H20A 0.9800 .
C12A H20B 0.9800 .
C12A H20C 0.9800 .
C12B C12C 1.439(10) .
C12B H20D 0.9900 .
C12B H20E 0.9900 .
C12C C12D 1.508(10) .
C12C H20F 0.9900 .
C12C H20G 0.9900 .
C12D C12E 1.465(10) .
C12D H20H 0.9900 .
C12D H29I 0.9900 .
C12E H20J 0.9800 .
C12E H20K 0.9800 .
C12E H20L 0.9800 .
C130 C131 1.434(9) .
C130 H13A 0.9800 .
C130 H13B 0.9800 .
C130 H13C 0.9800 .
C131 C132 1.439(9) .
C131 H13D 0.9900 .
C131 H13E 0.9900 .
C132 C133 1.504(9) .
C132 H13F 0.9900 .
C132 H13G 0.9900 .
C133 C134 1.463(9) .
C133 H13H 0.9900 .
C133 H13I 0.9900 .
C134 H13J 0.9800 .
C134 H13K 0.9800 .
C134 H13L 0.9800 .
C13A C13B 1.462(9) .
C13A H13M 0.9800 .
C13A H13N 0.9800 .
C13A H13O 0.9800 .
C13B C13C 1.463(9) .
C13B H13P 0.9900 .
C13B H13Q 0.9900 .
C13C C13D 1.503(9) .
C13C H13R 0.9900 .
C13C H13S 0.9900 .
C13D C13E 1.474(9) .
C13D C13E 1.946(17) 3_666
C13D H13T 0.9900 .
C13D H13U 0.9900 .
C13E H13V 0.9800 .
C13E H13W 0.9800 .
C13E H13X 0.9800 .
